data_1571725
loop_
_publ_author_name
'Zhang, Jing'
'Dong, Yuanyuan'
'Deng, Lan'
'Chi, Manzhou'
'Feng, Yeqin'
'Zhao, Mengyun'
'Lv, Hongjin'
'Yang, Guo-Yu'

_publ_section_title
;
 Polyoxometalate-mediated syntheses of three structurally new silver
 clusters.
;
_journal_issue 24
_journal_name_full Nanoscale
_journal_page_first 11518
_journal_page_last 11523
_journal_paper_doi 10.1039/d4nr02016b
_journal_volume 16
_journal_year 2024
_chemical_formula_moiety 'Ag16 C242 Co8 O82 P16 S6 Si2 W18, 4(C2 N)'
_chemical_formula_sum 'C250 Ag16 Co8 N4 O82 P16 S6 Si2 W18'
_chemical_formula_weight 10621.26
_space_group_crystal_system triclinic
_space_group_IT_number 2
_space_group_name_Hall '-P 1'
_space_group_name_H-M_alt 'P -1'
_audit_creation_date 2023-12-15
_audit_creation_method
;
Olex2 1.3
(compiled 2020.11.12 svn.r5f609507 for OlexSys, GUI svn.r6408)
;
_audit_update_record
;
2024-02-29 deposited with the CCDC.	2024-05-27 downloaded from the CCDC.
;
_cell_angle_alpha 67.8510(10)
_cell_angle_beta 66.9270(10)
_cell_angle_gamma 78.9240(10)
_cell_formula_units_Z 1
_cell_length_a 18.6002(2)
_cell_length_b 22.9769(3)
_cell_length_c 23.2397(3)
_cell_measurement_reflns_used 46554
_cell_measurement_temperature 293(2)
_cell_measurement_theta_max 29.5450
_cell_measurement_theta_min 2.2050
_cell_volume 8451.8(2)
_computing_cell_refinement 'CrysAlisPro 1.171.42.86a (Rigaku OD, 2023)'
_computing_data_collection 'CrysAlisPro 1.171.42.86a (Rigaku OD, 2023)'
_computing_data_reduction 'CrysAlisPro 1.171.42.86a (Rigaku OD, 2023)'
_computing_molecular_graphics 'Olex2 1.3 (Dolomanov et al., 2009)'
_computing_publication_material 'Olex2 1.3 (Dolomanov et al., 2009)'
_computing_structure_refinement 'SHELXL 2018/3 (Sheldrick, 2015)'
_diffrn_ambient_temperature 293(2)
_diffrn_detector_area_resol_mean 10.0000
_diffrn_detector_type HyPix
_diffrn_measured_fraction_theta_full 0.999
_diffrn_measured_fraction_theta_max 0.972
_diffrn_measurement_details
;
List of Runs (angles in degrees, time in seconds):

  # Type    Start    End  Width  t~exp~   \w     \q     \k     \f   Frames
#--------------------------------------------------------------------------
  1  \w    -86.00 -61.00   0.50    1.50    --  -17.50 152.00 151.00   50
  2  \w     13.00  65.00   0.50    1.50    --  -17.50  19.00 150.00  104
  3  \w    -55.00 -12.00   0.50    1.50    --  -17.50 122.00  -8.00   86
  4  \w    -24.00  58.00   0.50    1.50    --  -17.50  19.00 -90.00  164
  5  \w    -59.00  44.00   0.50    1.50    --   14.06 -57.00-180.00  206
  6  \w    -16.00   9.00   0.50    1.50    --   14.06 -99.00 -30.00   50
  7  \w     19.00  44.00   0.50    1.50    --   14.06 -99.00 -30.00   50
  8  \w     45.00  72.00   0.50    1.50    --   14.06-122.00 -90.00   54
  9  \w     45.00  70.00   0.50    1.50    --   14.06-178.00 -60.00   50
 10  \w     37.00  92.00   0.50    1.50    --   14.06-152.00 109.00  110
 11  \w    -62.00  44.00   0.50    1.50    --   14.06 -57.00  90.00  212
 12  \w    -73.00 -43.00   0.50    1.50    --  -17.50-178.00  30.00   60
 13  \w    -17.00  30.00   0.50    1.50    --  -17.50 -99.00 -90.00   94
;
_diffrn_measurement_device 'four-circle diffractometer'
_diffrn_measurement_device_type 'XtaLAB Synergy R, DW system, HyPix'
_diffrn_measurement_method '\w scans'
_diffrn_radiation_type MoK\a
_diffrn_radiation_wavelength 0.71073
_diffrn_reflns_av_R_equivalents 0.0445
_diffrn_reflns_av_unetI/netI 0.0544
_diffrn_reflns_Laue_measured_fraction_full 0.999
_diffrn_reflns_Laue_measured_fraction_max 0.972
_diffrn_reflns_limit_h_max 21
_diffrn_reflns_limit_h_min -24
_diffrn_reflns_limit_k_max 29
_diffrn_reflns_limit_k_min -28
_diffrn_reflns_limit_l_max 30
_diffrn_reflns_limit_l_min -29
_diffrn_reflns_number 113256
_diffrn_reflns_point_group_measured_fraction_full 0.999
_diffrn_reflns_point_group_measured_fraction_max 0.972
_diffrn_reflns_theta_full 25.242
_diffrn_reflns_theta_max 27.499
_diffrn_reflns_theta_min 2.158
_exptl_absorpt_coefficient_mu 7.561
_exptl_absorpt_correction_T_max 1.00000
_exptl_absorpt_correction_T_min 0.65041
_exptl_absorpt_correction_type multi-scan
_exptl_absorpt_process_details
;
CrysAlisPro 1.171.42.86a (Rigaku Oxford Diffraction, 2023)
Empirical absorption correction using spherical harmonics,
implemented in SCALE3 ABSPACK scaling algorithm.
;
_exptl_crystal_colour 'clear brownish pink'
_exptl_crystal_colour_lustre clear
_exptl_crystal_colour_modifier brownish
_exptl_crystal_colour_primary pink
_exptl_crystal_density_diffrn 2.087
_exptl_crystal_description block
_exptl_crystal_F_000 4848
_exptl_crystal_size_max 0.21
_exptl_crystal_size_mid 0.2
_exptl_crystal_size_min 0.19
_refine_diff_density_max 3.227
_refine_diff_density_min -1.655
_refine_diff_density_rms 0.242
_refine_ls_extinction_method none
_refine_ls_goodness_of_fit_ref 1.021
_refine_ls_hydrogen_treatment undef
_refine_ls_matrix_type full
_refine_ls_number_parameters 1802
_refine_ls_number_reflns 37761
_refine_ls_number_restraints 55
_refine_ls_restrained_S_all 1.021
_refine_ls_R_factor_all 0.0796
_refine_ls_R_factor_gt 0.0495
_refine_ls_shift/su_max 0.001
_refine_ls_shift/su_mean 0.000
_refine_ls_structure_factor_coef Fsqd
_refine_ls_weighting_details 'w=1/[\s^2^(Fo^2^)+(0.0597P)^2^+109.7717P] where P=(Fo^2^+2Fc^2^)/3'
_refine_ls_weighting_scheme calc
_refine_ls_wR_factor_gt 0.1216
_refine_ls_wR_factor_ref 0.1383
_reflns_Friedel_coverage 0.000
_reflns_number_gt 27411
_reflns_number_total 37761
_reflns_threshold_expression 'I > 2\s(I)'
_cod_data_source_file d4nr02016b2.cif
_cod_data_source_block 1213-1_auto_sq
_cod_depositor_comments 'Adding full bibliography for 1571724--1571726.cif.'
_cod_database_code 1571725
_shelx_shelxl_version_number 2018/3
_shelx_space_group_comment
;
The symmetry employed for this shelxl refinement is uniquely defined
by the following loop, which should always be used as a source of
symmetry information in preference to the above space-group names.
They are only intended as comments.
;
_shelx_estimated_absorpt_t_max 0.328
_shelx_estimated_absorpt_t_min 0.300
_olex2_refinement_description
;
1. Restrained distances
 C124-C61
 1.54 with sigma of 0.02
2. Uiso/Uaniso restraints and constraints
C118 \\sim C79 \\sim C119 \\sim C60 \\sim C121 \\sim C81: within 2A with sigma
of 0.01 and sigma for terminal atoms of 0.02 within 2A
C31 \\sim C110 \\sim C45 \\sim C124 \\sim C61: within 2A with sigma of 0.01 and
sigma for terminal atoms of 0.02 within 2A
Uanis(N2) = Uanis(N1)
3. Others
 Sof(Ag7)=1-FVAR(1)
 Sof(Ag3)=FVAR(1)
4.a Fitted hexagon refined as free rotating group:
 C118(C79,C119,C60,C121,C81)
;
_platon_squeeze_void_probe_radius 1.20
_olex2_submission_special_instructions 'No special instructions were received'
_oxdiff_exptl_absorpt_empirical_details
;
Empirical correction (ABSPACK) includes:
- Absorption correction using spherical harmonics
- Frame scaling
;

loop_
_space_group_symop_operation_xyz
'x, y, z'
'-x, -y, -z'

loop_
_atom_site_label
_atom_site_type_symbol
_atom_site_fract_x
_atom_site_fract_y
_atom_site_fract_z
_atom_site_U_iso_or_equiv
_atom_site_adp_type
_atom_site_occupancy
_atom_site_site_symmetry_order
_atom_site_calc_flag
_atom_site_refinement_flags_posn
_atom_site_refinement_flags_adp
_atom_site_refinement_flags_occupancy
_atom_site_disorder_assembly
_atom_site_disorder_group
W1 W 0.54329(2) 0.24456(2) 0.60046(2) 0.02462(9) Uani 1 1 d . . . . .
W4 W 0.35409(2) 0.49387(2) 0.51489(2) 0.02473(9) Uani 1 1 d . . . . .
W6 W 0.51884(2) 0.39470(2) 0.47318(2) 0.02453(9) Uani 1 1 d . . . . .
W8 W 0.38797(2) 0.26856(2) 0.52544(2) 0.02534(9) Uani 1 1 d . . . . .
W9 W 0.21346(2) 0.44589(2) 0.68628(2) 0.02554(9) Uani 1 1 d . . . . .
W5 W 0.25307(2) 0.22392(2) 0.67828(2) 0.02610(9) Uani 1 1 d . . . . .
W3 W 0.22925(2) 0.36347(2) 0.56787(2) 0.02600(9) Uani 1 1 d . . . . .
W7 W 0.40565(2) 0.19959(2) 0.75167(2) 0.02721(9) Uani 1 1 d . . . . .
W2 W 0.22824(2) 0.30511(2) 0.79662(2) 0.02683(9) Uani 1 1 d . . . . .
Ag2 Ag 0.94903(4) 0.53069(4) 0.18387(4) 0.03546(18) Uani 1 1 d . . . . .
Ag4 Ag 0.20956(5) 0.39577(4) 0.91103(4) 0.03594(18) Uani 1 1 d . . . . .
Ag6 Ag 0.54078(5) 0.17792(4) 0.84446(4) 0.03975(19) Uani 1 1 d . . . . .
Ag8 Ag 0.38202(5) 0.89363(4) 0.30539(4) 0.03930(19) Uani 1 1 d . . . . .
Ag9 Ag 0.88128(5) 0.83767(4) 0.13123(4) 0.0421(2) Uani 1 1 d . . . . .
Ag5 Ag 0.79066(6) 0.43338(4) 0.23919(4) 0.0499(2) Uani 1 1 d . . . . .
Ag1 Ag 0.73189(6) 0.92724(4) 0.16852(4) 0.0493(2) Uani 1 1 d . . . . .
Ag7 Ag 0.7126(5) 0.2254(9) 0.6649(4) 0.090(3) Uani 0.37(2) 1 d . . P A 2
Co1 Co 0.48423(7) 0.45700(6) 0.59218(6) 0.0248(3) Uani 1 1 d . . . . .
Co4 Co 0.51923(7) 0.31170(6) 0.70746(6) 0.0272(3) Uani 1 1 d . . . . .
Co2 Co 0.34506(7) 0.41365(6) 0.75551(6) 0.0264(3) Uani 1 1 d . . . . .
Co3 Co 0.51163(7) 0.43725(6) 0.72309(7) 0.0293(3) Uani 1 1 d . . . . .
Si Si 0.37583(12) 0.34573(9) 0.63632(10) 0.0119(4) Uani 1 1 d . . . . .
S1 S 0.86489(15) 0.51143(12) 0.13821(12) 0.0334(5) Uani 1 1 d . . . . .
P1 P 0.79076(15) 0.33856(12) 0.32667(13) 0.0303(5) Uani 1 1 d . . . . .
S3 S 0.34818(16) 0.85412(13) 0.23926(14) 0.0383(6) Uani 1 1 d . . . . .
P4 P 0.98563(16) 0.80294(13) 0.17305(14) 0.0351(6) Uani 1 1 d . . . . .
P6 P 0.46747(16) 0.17148(13) 0.95540(14) 0.0381(6) Uani 1 1 d . . . . .
P8 P 0.18457(16) 0.30593(14) 1.00762(13) 0.0380(6) Uani 1 1 d . . . . .
P2 P 1.04797(16) 0.54433(14) 0.21720(15) 0.0386(6) Uani 1 1 d . . . . .
S2 S 0.80407(18) 0.90531(15) 0.06695(15) 0.0493(8) Uani 1 1 d . . . . .
P5 P 0.6970(2) 0.98965(16) 0.23785(17) 0.0526(9) Uani 1 1 d . . . . .
P3 P 0.3858(2) 0.94903(14) 0.37158(17) 0.0474(8) Uani 1 1 d . . . . .
P7 P 0.82354(16) 0.28319(16) 0.57347(15) 0.0428(7) Uani 1 1 d . . . . .
O21 O 0.2894(3) 0.4910(3) 0.5999(3) 0.0251(14) Uani 1 1 d . . . . .
O20 O 0.5519(3) 0.5309(3) 0.5520(3) 0.0254(14) Uani 1 1 d . . . . .
O2 O 0.4327(3) 0.5412(3) 0.5155(3) 0.0240(13) Uani 1 1 d . . . . .
O5 O 0.1639(4) 0.3766(3) 0.7625(3) 0.0284(14) Uani 1 1 d . . . . .
O11 O 0.1330(4) 0.4982(3) 0.6861(3) 0.0333(16) Uani 1 1 d . . . . .
O35 O 0.3911(4) 0.1244(3) 0.8086(3) 0.0346(16) Uani 1 1 d . . . . .
O6 O 0.3163(4) 0.5577(3) 0.4642(3) 0.0315(16) Uani 1 1 d . . . . .
O7 O 0.1949(4) 0.1606(3) 0.7154(4) 0.0372(17) Uani 1 1 d . . . . .
O15 O 0.1562(4) 0.2645(3) 0.8682(3) 0.0329(16) Uani 1 1 d . . . . .
O18 O 0.1606(4) 0.3944(4) 0.5307(4) 0.0375(17) Uani 1 1 d . . . . .
O34 O 0.5770(5) 0.5182(4) 0.6677(5) 0.061(2) Uani 1 1 d . . . . .
C29 C 0.6683(6) 0.2547(5) 0.3992(5) 0.036(2) Uani 1 1 d . . . . .
C12 C 0.9865(6) 0.7228(5) 0.2332(5) 0.036(2) Uani 1 1 d . . . . .
C44 C 1.0180(6) 0.6086(5) 0.2518(5) 0.035(2) Uani 1 1 d . . . . .
C17 C 1.0068(6) 0.6720(5) 0.2000(5) 0.035(2) Uani 1 1 d . . . . .
C48 C 0.7311(6) 0.2773(5) 0.3389(5) 0.031(2) Uani 1 1 d . . . . .
C3 C 0.0388(7) 0.2993(6) 1.0042(6) 0.046(3) Uani 1 1 d . . . . .
C33 C 0.7629(6) 0.3550(5) 0.4042(5) 0.036(2) Uani 1 1 d . . . . .
C22 C 0.8092(7) 0.3335(6) 0.4957(6) 0.043(3) Uani 1 1 d . . . . .
C53 C 0.7788(7) 0.3013(6) 0.4632(5) 0.044(3) Uani 1 1 d . . . . .
C55 C 0.9881(7) 0.8293(6) 0.2813(6) 0.049(3) Uani 1 1 d . . . . .
C34 C 1.0799(7) 0.8038(5) 0.1057(6) 0.043(3) Uani 1 1 d . . . . .
C6 C 0.6363(8) 0.1915(6) 0.3491(7) 0.057(3) Uani 1 1 d . . . . .
C23 C 0.2304(6) 0.2324(5) 0.9913(6) 0.045(3) Uani 1 1 d . . . . .
C40 C 0.3598(7) 0.1709(6) 0.9836(6) 0.052(3) Uani 1 1 d . . . . .
C11 C 0.6234(8) 0.9588(6) 0.3228(6) 0.051(3) Uani 1 1 d . . . . .
C43 C 1.0735(7) 0.4801(5) 0.2821(7) 0.048(3) Uani 1 1 d . . . . .
C63 C 1.0809(9) 0.8119(7) 0.0429(6) 0.061(4) Uani 1 1 d . . . . .
C65 C 0.0805(6) 0.2885(5) 1.0468(5) 0.037(2) Uani 1 1 d . . . . .
C67 C 1.0012(6) 0.8513(5) 0.2136(6) 0.041(3) Uani 1 1 d . . . . .
C69 C 0.7758(8) 1.0133(6) 0.2515(7) 0.056(3) Uani 1 1 d . . . . .
C71 C 0.8887(6) 0.3017(5) 0.3147(6) 0.041(3) Uani 1 1 d . . . . .
C35 C 0.3203(6) 0.2367(6) 0.9585(6) 0.050(3) Uani 1 1 d . . . . .
C38 C 0.6220(7) 0.2107(6) 0.4023(6) 0.049(3) Uani 1 1 d . . . . .
C9 C 0.4806(7) 0.9377(5) 0.3837(6) 0.045(3) Uani 1 1 d . . . . .
C16 C 0.0421(7) 0.2682(6) 1.1162(6) 0.049(3) Uani 1 1 d . . . . .
C25 C 0.9049(7) 0.2383(6) 0.3273(7) 0.052(3) Uani 1 1 d . . . . .
C36 C 0.4933(8) 0.0992(5) 1.0138(6) 0.049(3) Uani 1 1 d . . . . .
C8 C 0.3102(8) 0.9333(5) 0.4527(7) 0.052(3) Uani 1 1 d . . . . .
C80 C 0.7980(7) 0.9772(7) 0.3060(7) 0.052(3) Uani 1 1 d . . . . .
C47 C 0.6306(12) 1.1109(7) 0.2328(9) 0.084(6) Uani 1 1 d . . . . .
C27 C 0.5956(8) 1.1326(9) 0.1196(7) 0.073(5) Uani 1 1 d . . . . .
C84 C 1.0194(7) 0.4637(6) 0.3477(7) 0.054(3) Uani 1 1 d . . . . .
C86 C 0.6512(9) 1.0652(6) 0.2022(6) 0.057(4) Uani 1 1 d . . . . .
C88 C 0.4814(6) 0.2377(5) 0.9752(6) 0.045(3) Uani 1 1 d . . . . .
C90 C 0.5108(7) 0.2919(6) 0.9218(7) 0.053(3) Uani 1 1 d . . . . .
C92 C 0.5444(8) 0.9569(6) 0.3156(6) 0.053(3) Uani 1 1 d . . . . .
C94 C 0.5407(16) -0.0138(8) 1.0941(12) 0.098(7) Uani 1 1 d . . . . .
C96 C 0.9914(7) 0.3511(6) 0.6024(6) 0.050(3) Uani 1 1 d . . . . .
C98 C 0.8944(8) 0.2239(6) 0.5491(6) 0.051(3) Uani 1 1 d . . . . .
C100 C -0.0411(8) 0.2884(6) 1.0312(7) 0.055(3) Uani 1 1 d . . . . .
C1 C 0.4595(8) 0.2927(6) 1.0523(7) 0.056(3) Uani 1 1 d . . . . .
C103 C -0.0382(8) 0.2581(6) 1.1417(7) 0.059(4) Uani 1 1 d . . . . .
C39 C 1.1502(7) 0.7922(6) 0.1195(7) 0.056(3) Uani 1 1 d . . . . .
C32 C 1.0031(9) 0.8678(7) 0.3101(8) 0.064(4) Uani 1 1 d . . . . .
C37 C 1.1416(6) 0.5674(6) 0.1507(7) 0.049(3) Uani 1 1 d . . . . .
C2 C 0.4902(7) 0.3465(6) 0.9977(8) 0.057(3) Uani 1 1 d . . . . .
C7 C 0.9273(7) 0.4754(6) 0.0765(6) 0.048(3) Uani 1 1 d . . . . .
C10 C 0.8575(8) 0.9972(7) 0.3157(8) 0.064(4) Uani 1 1 d . . . . .
C13 C 1.0288(7) 0.9122(5) 0.1735(7) 0.049(3) Uani 1 1 d . . . . .
C18 C 0.9852(8) 0.4250(6) 0.1028(7) 0.059(4) Uani 1 1 d . . . . .
C24 C -0.0800(8) 0.2683(7) 1.1007(7) 0.061(4) Uani 1 1 d . . . . .
C28 C 0.6982(8) 0.2162(7) 0.2903(7) 0.056(3) Uani 1 1 d . . . . .
C4 C 0.9733(8) 0.4144(7) 0.5855(6) 0.061(4) Uani 1 1 d . . . . .
C5 C 0.5652(9) 0.0705(6) 0.9914(8) 0.066(4) Uani 1 1 d . . . . .
C15 C 0.5960(12) 1.1705(8) 0.2049(10) 0.092(6) Uani 1 1 d . . . . .
C19 C 0.5791(10) 1.1791(8) 0.1487(8) 0.073(5) Uani 1 1 d . . . . .
C20 C 0.5156(7) 0.3469(6) 0.9326(8) 0.058(4) Uani 1 1 d . . . . .
C120 C 0.2546(11) 0.9306(9) 0.5663(9) 0.086(6) Uani 1 1 d . . . . .
C14 C 0.7454(7) 0.2597(6) 0.2853(6) 0.045(3) Uani 1 1 d . . . . .
C21 C 0.4416(11) 0.0713(6) 1.0786(7) 0.071(4) Uani 1 1 d . . . . .
C26 C 0.9473(7) 0.3099(6) 0.5989(6) 0.053(3) Uani 1 1 d . . . . .
C42 C 0.2386(10) 0.9138(8) 0.4604(7) 0.076(5) Uani 1 1 d . . . . .
C125 C 0.8943(8) 1.0523(7) 0.2711(9) 0.069(4) Uani 1 1 d . . . . .
C83 C 0.4697(16) 0.0144(8) 1.1187(8) 0.099(7) Uani 1 1 d . . . . .
C30 C 0.9044(9) 0.4401(7) 0.5723(8) 0.064(4) Uani 1 1 d . . . . .
C85 C 0.3180(10) 0.9408(8) 0.5063(9) 0.078(5) Uani 1 1 d . . . . .
C62 C 1.1464(11) 0.4447(9) 0.2654(10) 0.095(6) Uani 1 1 d . . . . .
C87 C 1.0314(8) 0.9262(7) 0.2720(8) 0.059(4) Uani 1 1 d . . . . .
C52 C 1.0379(9) 0.4171(7) 0.4012(8) 0.066(4) Uani 1 1 d . . . . .
C89 C 0.8762(10) 0.4483(8) 0.0557(8) 0.076(5) Uani 1 1 d . . . . .
C64 C 0.9640(7) 0.2387(8) 0.4937(8) 0.068(4) Uani 1 1 d . . . . .
C91 C 1.2229(8) 0.7866(7) 0.0700(8) 0.072(4) Uani 1 1 d . . . . .
C46 C 0.9503(7) 0.3415(7) 0.2927(8) 0.067(4) Uani 1 1 d . . . . .
C93 C 1.1533(10) 0.8088(7) -0.0076(7) 0.074(5) Uani 1 1 d . . . . .
C66 C 0.5888(14) 0.0148(9) 1.0321(12) 0.099(7) Uani 1 1 d . . . . .
C95 C 1.1994(8) 0.5892(9) 0.1604(9) 0.086(6) Uani 1 1 d . . . . .
C54 C 1.1543(8) 0.5655(8) 0.0891(7) 0.073(5) Uani 1 1 d . . . . .
C97 C 0.8811(11) 0.1599(7) 0.5863(9) 0.079(5) Uani 1 1 d . . . . .
C68 C 0.8155(11) 1.0670(8) 0.2057(8) 0.083(5) Uani 1 1 d . . . . .
C99 C 0.1759(12) 0.9050(10) 0.5200(9) 0.100(7) Uani 1 1 d . . . . .
C41 C 1.2242(10) 0.7953(8) 0.0055(9) 0.081(5) Uani 1 1 d . . . . .
C101 C 1.0422(9) 0.2499(9) 0.2966(10) 0.088(6) Uani 1 1 d . . . . .
C70 C 1.2268(10) 0.5855(11) 0.0354(10) 0.103(7) Uani 1 1 d . . . . .
C102 C 1.0173(9) 0.1896(10) 0.4780(10) 0.085(6) Uani 1 1 d . . . . .
O1 O 0.4388(3) 0.2938(3) 0.6629(3) 0.0230(13) Uani 1 1 d . . . . .
O19 O 0.6170(4) 0.1997(3) 0.5609(3) 0.0304(15) Uani 1 1 d . . . . .
O3 O 0.4644(4) 0.2403(3) 0.5637(3) 0.0283(14) Uani 1 1 d . . . . .
O4 O 0.1993(3) 0.3997(3) 0.6332(3) 0.0294(15) Uani 1 1 d . . . . .
O37 O 0.4203(4) 0.2359(3) 0.4630(3) 0.0338(16) Uani 1 1 d . . . . .
O8 O 0.3016(4) 0.3228(3) 0.5056(3) 0.0289(14) Uani 1 1 d . . . . .
O9 O 0.5919(4) 0.2683(3) 0.6405(3) 0.0295(15) Uani 1 1 d . . . . .
O12 O 0.3372(3) 0.1925(3) 0.7058(3) 0.0268(14) Uani 1 1 d . . . . .
O13 O 0.5859(4) 0.3991(3) 0.3957(3) 0.0293(15) Uani 1 1 d . . . . .
O29 O 0.4231(3) 0.4059(3) 0.5732(3) 0.0260(14) Uani 1 1 d . . . . .
O41 O 0.3292(3) 0.3136(3) 0.6087(3) 0.0238(13) Uani 1 1 d . . . . .
O32 O 0.1899(4) 0.2851(3) 0.6264(3) 0.0281(14) Uani 1 1 d . . . . .
O42 O 0.4242(4) 0.4732(3) 0.6790(3) 0.0292(15) Uani 1 1 d . . . . .
O24 O 0.3032(3) 0.4320(3) 0.5161(3) 0.0270(14) Uani 1 1 d . . . . .
O10 O 0.4426(4) 0.3585(3) 0.7676(3) 0.0290(14) Uani 1 1 d . . . . .
O36 O 0.6133(4) 0.3008(3) 0.7416(3) 0.0344(16) Uani 1 1 d . . . . .
O14 O 0.2557(4) 0.4721(3) 0.7287(3) 0.0303(15) Uani 1 1 d . . . . .
O30 O 0.4717(4) 0.2273(3) 0.7734(3) 0.0322(15) Uani 1 1 d . . . . .
O16 O 0.2667(4) 0.3489(3) 0.8266(3) 0.0301(15) Uani 1 1 d . . . . .
O38 O 0.6032(4) 0.3933(4) 0.7571(4) 0.0405(18) Uani 1 1 d . . . . .
O17 O 0.3344(4) 0.4458(4) 0.8326(3) 0.0404(18) Uani 1 1 d . . . . .
O22 O 0.3132(3) 0.3701(3) 0.6956(3) 0.0251(14) Uani 1 1 d . . . . .
C56 C 0.4562(8) 0.2372(6) 1.0400(6) 0.049(3) Uani 1 1 d . . . . .
C104 C 0.8796(6) 0.3343(6) 0.5829(6) 0.041(3) Uani 1 1 d . . . . .
O23 O 0.4473(4) 0.3460(3) 0.4781(3) 0.0256(14) Uani 1 1 d . . . . .
O39 O 0.5497(4) 0.3992(3) 0.6446(3) 0.0292(15) Uani 1 1 d . . . . .
O25 O 0.2119(3) 0.2673(3) 0.7378(3) 0.0264(14) Uani 1 1 d . . . . .
O31 O 0.4586(4) 0.4684(3) 0.8044(3) 0.0354(16) Uani 1 1 d . . . . .
C72 C 0.3877(6) 0.4631(5) 0.8422(5) 0.037(2) Uani 1 1 d . . . . .
C105 C 0.6366(6) 0.3422(6) 0.7540(5) 0.039(3) Uani 1 1 d . . . . .
C49 C 0.6339(8) 1.0746(7) 0.1475(6) 0.054(3) Uani 1 1 d . . . . .
C106 C 0.7141(8) 0.3260(7) 0.7664(8) 0.065(4) Uani 1 1 d . . . . .
C73 C 0.8583(8) 0.3991(7) 0.5699(8) 0.057(3) Uani 1 1 d . . . . .
C107 C 0.3653(8) 0.4787(7) 0.9050(6) 0.057(4) Uani 1 1 d . . . . .
O27 O 0.4913(3) 0.1783(3) 0.6789(3) 0.0275(14) Uani 1 1 d . . . . .
O40 O 0.3156(4) 0.2095(3) 0.5932(3) 0.0292(15) Uani 1 1 d . . . . .
O28 O 0.3160(4) 0.2455(3) 0.7915(3) 0.0286(15) Uani 1 1 d . . . . .
C57 C 0.8607(8) 0.9790(8) 0.0153(8) 0.084(6) Uani 1 1 d . . . . .
C108 C 0.2119(7) 0.3086(6) 1.0739(6) 0.049(3) Uani 1 1 d . . . . .
C74 C 0.2221(9) 0.3679(8) 1.0721(7) 0.065(4) Uani 1 1 d . . . . .
C109 C 1.0447(7) 0.9491(7) 0.2041(8) 0.060(4) Uani 1 1 d . . . . .
C31 C 0.2784(9) 0.9098(8) 0.2018(8) 0.077(4) Uani 1 1 d . U . . .
C110 C 0.2388(8) 0.8696(8) 0.1819(8) 0.070(4) Uani 1 1 d . U . . .
C75 C 0.2262(8) 0.2536(9) 1.1218(7) 0.076(5) Uani 1 1 d . . . . .
C111 C 0.9816(8) 0.2122(7) 0.3173(10) 0.078(5) Uani 1 1 d . . . . .
C58 C 0.2429(11) 0.3741(11) 1.1228(9) 0.091(6) Uani 1 1 d . . . . .
C112 C 1.2711(8) 0.6060(10) 0.1083(11) 0.099(7) Uani 1 1 d . . . . .
C76 C 0.8939(10) 1.0005(8) 0.0537(10) 0.093(6) Uani 1 1 d . . . . .
C113 C 0.2464(10) 0.2616(12) 1.1733(8) 0.090(6) Uani 1 1 d . . . . .
C50 C 1.0001(14) 0.1260(13) 0.5192(15) 0.117(9) Uani 1 1 d . . . . .
C114 C 0.2549(12) 0.3214(14) 1.1707(10) 0.116(8) Uani 1 1 d . . . . .
C77 C 0.9317(15) 0.1129(9) 0.5711(11) 0.093(6) Uani 1 1 d . . . . .
C115 C 1.1092(11) 0.3828(9) 0.3867(11) 0.100(7) Uani 1 1 d . . . . .
C59 C 1.2828(8) 0.6051(10) 0.0467(10) 0.092(6) Uani 1 1 d . . . . .
C116 C 1.0281(8) 0.3132(9) 0.2846(11) 0.098(7) Uani 1 1 d . . . . .
C78 C 0.1840(9) 0.9163(7) 0.5727(7) 0.061(4) Uani 1 1 d . . . . .
C117 C 0.8071(10) 1.0320(7) -0.0115(9) 0.096(6) Uani 1 1 d . . . . .
C45 C 0.2324(13) 0.9525(12) 0.2397(12) 0.125(7) Uani 1 1 d . U . . .
C118 C 0.3475(12) 1.0736(5) 0.3747(5) 0.139(5) Uani 1 1 d G U . . .
C79 C 0.3697(10) 1.0348(4) 0.3362(6) 0.103(4) Uani 1 1 d G U . . .
C119 C 0.3865(11) 1.0610(5) 0.2681(6) 0.117(5) Uani 1 1 d G U . . .
C60 C 0.3812(11) 1.1259(5) 0.2384(5) 0.131(6) Uani 1 1 d G U . . .
C121 C 0.3590(12) 1.1647(4) 0.2769(7) 0.131(6) Uani 1 1 d G U . . .
C81 C 0.3421(12) 1.1385(5) 0.3450(7) 0.147(6) Uani 1 1 d G U . . .
C122 C 1.1625(14) 0.3952(11) 0.3196(13) 0.121(8) Uani 1 1 d . . . . .
C51 C 0.8729(11) 1.0865(8) 0.2171(11) 0.090(6) Uani 1 1 d . . . . .
Ag3 Ag 0.70934(19) 0.2456(2) 0.66276(16) 0.0334(9) Uani 0.63(2) 1 d . . P A 1
O26 O 0.4423(3) 0.6715(3) 0.4707(3) 0.0227(13) Uani 1 1 d . . . . .
C123 C 0.5339(14) 0.9218(8) 0.5408(10) 0.086(6) Uani 1 1 d . . . . .
N1 N 0.4724(16) 0.9364(9) 0.5713(14) 0.160(8) Uani 1 1 d . . . . .
C82 C 0.6098(10) 0.9081(7) 0.4963(7) 0.065(4) Uani 1 1 d . . . . .
N2 N 0.8627(16) 0.8961(9) -0.1571(14) 0.160(8) Uani 1 1 d . . . . .
C124 C 0.8993(18) 0.8876(12) -0.1237(14) 0.139(9) Uani 1 1 d D U . . .
C61 C 0.9455(17) 0.8754(12) -0.0785(13) 0.138(9) Uani 1 1 d D U . . .

loop_
_atom_site_aniso_label
_atom_site_aniso_U_11
_atom_site_aniso_U_22
_atom_site_aniso_U_33
_atom_site_aniso_U_23
_atom_site_aniso_U_13
_atom_site_aniso_U_12
W1 0.02061(17) 0.01957(18) 0.02876(19) -0.00035(14) -0.00844(15) -0.00677(13)
W4 0.01717(17) 0.02165(18) 0.02536(19) 0.00106(14) -0.00405(14) -0.00485(13)
W6 0.01917(17) 0.02023(18) 0.02337(18) -0.00004(14) -0.00143(14) -0.00537(13)
W8 0.02204(18) 0.02695(19) 0.02619(19) -0.00692(15) -0.00747(15) -0.00568(14)
W9 0.01682(17) 0.02619(19) 0.02780(19) -0.00641(15) -0.00117(15) -0.00824(14)
W5 0.02066(18) 0.02551(19) 0.0294(2) -0.00458(15) -0.00584(15) -0.01121(14)
W3 0.01895(17) 0.0296(2) 0.0285(2) -0.00697(15) -0.00792(15) -0.00577(14)
W7 0.02661(19) 0.02292(19) 0.02652(19) 0.00392(15) -0.01026(16) -0.01228(14)
W2 0.02274(18) 0.0296(2) 0.02220(18) -0.00299(15) -0.00100(15) -0.01492(15)
Ag2 0.0250(4) 0.0406(4) 0.0372(4) -0.0109(3) -0.0052(3) -0.0106(3)
Ag4 0.0381(4) 0.0379(4) 0.0255(4) -0.0070(3) -0.0044(3) -0.0101(3)
Ag6 0.0358(4) 0.0486(5) 0.0295(4) -0.0030(3) -0.0138(3) -0.0059(4)
Ag8 0.0431(5) 0.0334(4) 0.0412(5) -0.0045(3) -0.0203(4) -0.0064(3)
Ag9 0.0437(5) 0.0352(4) 0.0425(5) 0.0039(4) -0.0188(4) -0.0184(4)
Ag5 0.0731(6) 0.0288(4) 0.0300(4) -0.0040(3) -0.0043(4) -0.0056(4)
Ag1 0.0581(6) 0.0444(5) 0.0420(5) -0.0022(4) -0.0131(4) -0.0305(4)
Ag7 0.036(2) 0.097(6) 0.080(4) 0.049(3) -0.025(2) -0.035(3)
Co1 0.0208(6) 0.0214(6) 0.0230(6) 0.0016(5) -0.0048(5) -0.0061(5)
Co4 0.0254(6) 0.0241(6) 0.0273(6) 0.0028(5) -0.0108(5) -0.0112(5)
Co2 0.0222(6) 0.0290(7) 0.0234(6) -0.0033(5) -0.0040(5) -0.0111(5)
Co3 0.0262(6) 0.0268(7) 0.0324(7) -0.0021(5) -0.0100(6) -0.0123(5)
Si 0.0127(10) 0.0082(9) 0.0142(10) -0.0017(8) -0.0042(8) -0.0046(7)
S1 0.0301(12) 0.0363(14) 0.0299(13) -0.0112(11) -0.0028(10) -0.0097(10)
P1 0.0261(12) 0.0295(13) 0.0295(13) -0.0058(10) -0.0046(10) -0.0083(10)
S3 0.0326(13) 0.0424(15) 0.0402(15) -0.0099(12) -0.0185(12) 0.0013(11)
P4 0.0325(14) 0.0323(14) 0.0352(14) -0.0014(11) -0.0096(12) -0.0151(11)
P6 0.0345(14) 0.0336(15) 0.0339(14) 0.0002(11) -0.0115(12) 0.0003(11)
P8 0.0291(14) 0.0444(16) 0.0286(14) -0.0048(12) -0.0040(11) -0.0044(12)
P2 0.0275(13) 0.0411(16) 0.0495(17) -0.0149(13) -0.0131(12) -0.0085(11)
S2 0.0425(16) 0.0519(18) 0.0370(15) 0.0037(13) -0.0111(13) -0.0105(13)
P5 0.069(2) 0.0436(18) 0.0477(18) -0.0022(14) -0.0227(17) -0.0315(16)
P3 0.062(2) 0.0286(15) 0.062(2) -0.0080(14) -0.0376(17) -0.0059(13)
P7 0.0254(13) 0.063(2) 0.0376(15) -0.0087(14) -0.0128(12) -0.0100(13)
O21 0.015(3) 0.021(3) 0.023(3) 0.004(2) 0.001(2) -0.007(2)
O20 0.017(3) 0.024(3) 0.021(3) 0.002(2) 0.000(2) -0.003(2)
O2 0.016(3) 0.016(3) 0.033(3) 0.002(3) -0.008(3) -0.009(2)
O5 0.022(3) 0.027(3) 0.031(4) -0.007(3) -0.001(3) -0.011(3)
O11 0.017(3) 0.035(4) 0.041(4) -0.010(3) -0.002(3) -0.008(3)
O35 0.039(4) 0.027(4) 0.031(4) 0.005(3) -0.015(3) -0.013(3)
O6 0.022(3) 0.021(3) 0.038(4) 0.007(3) -0.011(3) -0.003(3)
O7 0.027(4) 0.035(4) 0.053(5) -0.015(3) -0.012(3) -0.012(3)
O15 0.025(3) 0.037(4) 0.030(4) -0.006(3) -0.002(3) -0.015(3)
O18 0.024(3) 0.046(4) 0.048(4) -0.014(4) -0.020(3) -0.003(3)
O34 0.062(6) 0.038(5) 0.070(6) -0.013(4) -0.006(5) -0.025(4)
C29 0.032(5) 0.036(6) 0.036(6) -0.011(5) -0.005(4) -0.011(4)
C12 0.035(5) 0.028(5) 0.036(6) 0.000(4) -0.010(5) -0.010(4)
C44 0.025(5) 0.035(6) 0.036(6) -0.013(4) 0.001(4) -0.006(4)
C17 0.023(5) 0.038(6) 0.038(6) -0.005(5) -0.005(4) -0.015(4)
C48 0.030(5) 0.028(5) 0.034(5) -0.009(4) -0.010(4) -0.001(4)
C3 0.037(6) 0.051(7) 0.050(7) -0.020(6) -0.010(5) -0.008(5)
C33 0.047(6) 0.031(5) 0.027(5) 0.001(4) -0.016(5) -0.009(5)
C22 0.041(6) 0.048(7) 0.040(6) -0.008(5) -0.017(5) -0.008(5)
C53 0.046(7) 0.053(7) 0.033(6) 0.002(5) -0.024(5) -0.016(5)
C55 0.052(7) 0.051(7) 0.053(7) -0.019(6) -0.023(6) -0.008(6)
C34 0.043(6) 0.039(6) 0.040(6) -0.011(5) -0.002(5) -0.021(5)
C6 0.050(7) 0.054(8) 0.072(9) -0.031(7) -0.014(7) -0.010(6)
C23 0.024(5) 0.037(6) 0.051(7) -0.006(5) 0.002(5) 0.000(4)
C40 0.030(6) 0.044(7) 0.060(8) -0.010(6) 0.001(6) -0.004(5)
C11 0.061(8) 0.044(7) 0.043(7) 0.004(5) -0.020(6) -0.028(6)
C43 0.048(7) 0.034(6) 0.069(8) -0.019(6) -0.031(6) 0.007(5)
C63 0.075(9) 0.061(9) 0.041(7) -0.003(6) -0.009(7) -0.042(7)
C65 0.034(6) 0.040(6) 0.035(6) -0.011(5) -0.009(5) -0.007(4)
C67 0.034(6) 0.046(7) 0.045(6) -0.009(5) -0.018(5) -0.010(5)
C69 0.062(8) 0.051(8) 0.057(8) -0.026(6) -0.008(7) -0.024(6)
C71 0.032(6) 0.038(6) 0.044(6) -0.016(5) -0.002(5) -0.006(5)
C35 0.029(6) 0.044(7) 0.050(7) 0.002(5) -0.003(5) 0.000(5)
C38 0.037(6) 0.050(7) 0.058(8) -0.016(6) -0.007(6) -0.020(5)
C9 0.052(7) 0.034(6) 0.049(7) -0.004(5) -0.023(6) -0.013(5)
C16 0.036(6) 0.049(7) 0.037(6) -0.005(5) 0.005(5) -0.006(5)
C25 0.033(6) 0.043(7) 0.075(9) -0.024(6) -0.013(6) 0.004(5)
C36 0.071(8) 0.031(6) 0.045(7) 0.000(5) -0.036(6) 0.002(6)
C8 0.063(8) 0.030(6) 0.073(9) -0.014(6) -0.040(7) 0.001(5)
C80 0.044(7) 0.066(9) 0.060(8) -0.040(7) -0.018(6) 0.004(6)
C47 0.152(17) 0.039(8) 0.099(12) -0.008(8) -0.093(13) -0.015(9)
C27 0.051(8) 0.117(14) 0.046(8) -0.011(9) -0.008(7) -0.041(9)
C84 0.053(7) 0.039(7) 0.067(8) 0.004(6) -0.030(7) -0.021(6)
C86 0.084(10) 0.038(7) 0.052(8) 0.005(6) -0.035(7) -0.030(6)
C88 0.031(6) 0.039(6) 0.054(7) -0.004(5) -0.018(5) 0.005(5)
C90 0.030(6) 0.049(7) 0.062(8) -0.006(6) -0.011(6) -0.002(5)
C92 0.062(8) 0.045(7) 0.052(7) -0.002(6) -0.026(6) -0.022(6)
C94 0.19(2) 0.035(9) 0.116(17) -0.016(10) -0.114(18) 0.010(11)
C96 0.045(7) 0.051(8) 0.051(7) 0.003(6) -0.025(6) -0.022(6)
C98 0.059(8) 0.050(7) 0.051(7) 0.002(6) -0.035(6) -0.019(6)
C100 0.051(7) 0.052(8) 0.056(8) -0.027(6) 0.000(6) -0.015(6)
C1 0.054(8) 0.052(8) 0.064(9) -0.024(7) -0.022(7) 0.009(6)
C103 0.052(8) 0.041(7) 0.058(8) -0.009(6) 0.003(7) -0.011(6)
C39 0.033(6) 0.063(8) 0.059(8) -0.012(7) -0.001(6) -0.028(6)
C32 0.065(9) 0.053(8) 0.091(11) -0.026(8) -0.048(8) 0.010(7)
C37 0.023(5) 0.061(8) 0.064(8) -0.030(7) -0.005(5) -0.007(5)
C2 0.039(7) 0.052(8) 0.082(10) -0.026(7) -0.022(7) 0.002(6)
C7 0.056(7) 0.045(7) 0.036(6) -0.025(5) -0.002(5) 0.008(6)
C10 0.039(7) 0.079(10) 0.090(11) -0.060(9) -0.016(7) 0.008(7)
C13 0.047(7) 0.035(6) 0.063(8) -0.011(6) -0.021(6) -0.009(5)
C18 0.056(8) 0.057(8) 0.058(8) -0.033(7) -0.010(7) 0.018(6)
C24 0.042(7) 0.059(8) 0.067(9) -0.027(7) 0.005(7) -0.012(6)
C28 0.060(8) 0.064(9) 0.056(8) -0.030(7) -0.021(7) -0.007(7)
C4 0.061(9) 0.083(11) 0.046(7) -0.015(7) -0.019(7) -0.028(8)
C5 0.079(10) 0.048(8) 0.086(10) -0.028(7) -0.055(9) 0.029(7)
C15 0.136(17) 0.052(10) 0.115(15) -0.014(9) -0.079(13) -0.020(10)
C19 0.076(10) 0.067(10) 0.069(10) 0.011(8) -0.040(9) -0.025(8)
C20 0.045(7) 0.044(7) 0.082(10) -0.010(7) -0.025(7) -0.013(6)
C120 0.087(12) 0.104(14) 0.089(12) -0.066(11) -0.043(11) 0.039(11)
C14 0.046(7) 0.052(7) 0.041(6) -0.021(5) -0.009(5) -0.014(5)
C21 0.119(13) 0.045(8) 0.041(7) 0.007(6) -0.033(8) -0.021(8)
C26 0.048(7) 0.056(8) 0.050(7) 0.009(6) -0.029(6) -0.022(6)
C42 0.083(11) 0.097(12) 0.047(8) -0.005(8) -0.017(8) -0.056(10)
C125 0.053(8) 0.061(9) 0.105(13) -0.047(9) -0.018(9) -0.009(7)
C83 0.20(2) 0.047(10) 0.064(10) 0.009(8) -0.071(14) -0.039(12)
C30 0.061(9) 0.071(10) 0.069(9) -0.030(8) -0.024(8) -0.007(7)
C85 0.075(11) 0.083(11) 0.109(14) -0.067(11) -0.048(10) 0.027(9)
C62 0.078(12) 0.086(13) 0.124(16) -0.029(11) -0.061(12) 0.034(10)
C87 0.050(8) 0.054(8) 0.081(10) -0.031(8) -0.031(7) 0.010(6)
C52 0.063(9) 0.049(8) 0.086(11) 0.000(7) -0.049(8) -0.002(7)
C89 0.102(13) 0.080(11) 0.069(10) -0.053(9) -0.038(9) 0.020(9)
C64 0.030(6) 0.089(11) 0.079(10) -0.024(9) -0.023(7) 0.008(7)
C91 0.053(8) 0.063(9) 0.078(11) -0.021(8) 0.010(8) -0.031(7)
C46 0.036(7) 0.054(8) 0.092(11) -0.008(8) -0.015(7) -0.009(6)
C93 0.092(12) 0.067(10) 0.045(8) -0.025(7) 0.016(8) -0.039(9)
C66 0.16(2) 0.058(11) 0.135(18) -0.034(12) -0.114(17) 0.025(11)
C95 0.030(7) 0.134(15) 0.121(14) -0.099(13) 0.008(8) -0.024(8)
C54 0.048(8) 0.108(13) 0.057(9) -0.030(9) 0.004(7) -0.040(8)
C97 0.118(14) 0.049(9) 0.104(13) -0.012(8) -0.082(12) -0.013(9)
C68 0.104(13) 0.078(11) 0.077(11) -0.015(9) -0.028(10) -0.057(10)
C99 0.120(16) 0.118(16) 0.065(11) -0.022(10) -0.017(11) -0.067(13)
C41 0.074(11) 0.075(11) 0.079(11) -0.036(9) 0.019(9) -0.047(9)
C101 0.037(8) 0.088(13) 0.119(15) -0.036(11) -0.007(9) 0.002(8)
C70 0.055(10) 0.150(19) 0.101(14) -0.070(14) 0.022(9) -0.048(11)
C102 0.050(9) 0.113(15) 0.122(15) -0.078(13) -0.038(10) 0.025(9)
O1 0.017(3) 0.019(3) 0.029(3) 0.002(2) -0.009(3) -0.009(2)
O19 0.031(4) 0.023(3) 0.037(4) -0.004(3) -0.015(3) -0.007(3)
O3 0.028(3) 0.021(3) 0.031(4) 0.000(3) -0.010(3) -0.010(3)
O4 0.012(3) 0.037(4) 0.035(4) -0.010(3) -0.001(3) -0.011(3)
O37 0.030(4) 0.041(4) 0.033(4) -0.015(3) -0.011(3) -0.004(3)
O8 0.030(3) 0.029(4) 0.032(4) -0.011(3) -0.012(3) -0.005(3)
O9 0.023(3) 0.020(3) 0.035(4) 0.002(3) -0.007(3) -0.008(3)
O12 0.022(3) 0.029(3) 0.026(3) -0.001(3) -0.008(3) -0.010(3)
O13 0.020(3) 0.023(3) 0.029(3) 0.001(3) 0.000(3) -0.006(2)
O29 0.017(3) 0.026(3) 0.030(3) 0.000(3) -0.010(3) -0.009(2)
O41 0.023(3) 0.022(3) 0.030(3) -0.006(3) -0.012(3) -0.010(2)
O32 0.022(3) 0.028(3) 0.031(3) -0.004(3) -0.008(3) -0.007(3)
O42 0.027(3) 0.025(3) 0.023(3) 0.004(3) -0.003(3) -0.013(3)
O24 0.020(3) 0.027(3) 0.024(3) 0.003(3) -0.006(3) -0.005(2)
O10 0.033(4) 0.023(3) 0.031(3) -0.001(3) -0.012(3) -0.013(3)
O36 0.030(4) 0.035(4) 0.038(4) -0.004(3) -0.017(3) -0.009(3)
O14 0.023(3) 0.030(4) 0.029(3) -0.008(3) 0.002(3) -0.010(3)
O30 0.027(3) 0.035(4) 0.032(4) -0.003(3) -0.009(3) -0.012(3)
O16 0.026(3) 0.034(4) 0.024(3) -0.003(3) -0.003(3) -0.015(3)
O38 0.037(4) 0.037(4) 0.054(5) -0.012(4) -0.023(4) -0.007(3)
O17 0.037(4) 0.050(5) 0.031(4) -0.013(3) -0.001(3) -0.022(3)
O22 0.023(3) 0.027(3) 0.021(3) -0.003(3) -0.003(3) -0.014(3)
C56 0.057(8) 0.046(7) 0.042(7) -0.012(5) -0.019(6) 0.001(6)
C104 0.036(6) 0.047(7) 0.045(6) -0.017(5) -0.016(5) -0.003(5)
O23 0.027(3) 0.020(3) 0.021(3) 0.004(2) -0.007(3) -0.008(2)
O39 0.030(3) 0.021(3) 0.031(4) 0.007(3) -0.017(3) -0.010(3)
O25 0.016(3) 0.033(4) 0.026(3) -0.005(3) -0.002(3) -0.014(3)
O31 0.032(4) 0.044(4) 0.037(4) -0.017(3) -0.011(3) -0.011(3)
C72 0.044(6) 0.047(6) 0.027(5) -0.012(5) -0.012(5) -0.016(5)
C105 0.025(5) 0.054(7) 0.037(6) -0.007(5) -0.012(5) -0.010(5)
C49 0.050(7) 0.063(8) 0.040(7) 0.002(6) -0.016(6) -0.024(6)
C106 0.054(8) 0.080(10) 0.097(11) -0.041(9) -0.056(8) 0.009(7)
C73 0.048(7) 0.058(8) 0.083(10) -0.036(7) -0.032(7) 0.003(6)
C107 0.047(7) 0.086(10) 0.050(8) -0.041(7) -0.008(6) -0.008(7)
O27 0.021(3) 0.019(3) 0.033(4) 0.002(3) -0.007(3) -0.009(2)
O40 0.025(3) 0.028(4) 0.034(4) -0.009(3) -0.007(3) -0.010(3)
O28 0.024(3) 0.032(4) 0.022(3) 0.002(3) -0.006(3) -0.010(3)
C57 0.043(8) 0.072(10) 0.071(10) 0.031(8) 0.001(7) -0.016(7)
C108 0.037(6) 0.066(8) 0.031(6) -0.008(6) -0.004(5) -0.012(6)
C74 0.069(9) 0.081(11) 0.053(8) -0.030(8) -0.019(7) -0.009(8)
C109 0.043(7) 0.055(8) 0.088(11) -0.030(8) -0.017(7) -0.014(6)
C31 0.075(8) 0.110(10) 0.090(9) -0.070(8) -0.065(7) 0.050(7)
C110 0.053(8) 0.094(10) 0.081(9) -0.032(8) -0.045(7) 0.008(7)
C75 0.044(8) 0.114(13) 0.047(8) -0.001(8) -0.018(7) -0.004(8)
C111 0.043(8) 0.061(9) 0.131(15) -0.045(10) -0.028(9) 0.021(7)
C58 0.083(12) 0.131(17) 0.072(11) -0.040(12) -0.027(10) -0.020(12)
C112 0.033(7) 0.155(18) 0.129(16) -0.096(15) 0.015(9) -0.040(9)
C76 0.071(11) 0.056(10) 0.127(16) 0.000(10) -0.021(11) -0.040(8)
C113 0.058(10) 0.148(19) 0.048(9) -0.002(10) -0.026(8) -0.013(11)
C50 0.099(16) 0.13(2) 0.19(3) -0.11(2) -0.105(18) 0.068(15)
C114 0.090(14) 0.18(3) 0.081(14) -0.010(15) -0.049(12) -0.042(16)
C77 0.132(18) 0.065(11) 0.123(17) -0.031(11) -0.090(15) 0.000(12)
C115 0.073(12) 0.072(12) 0.121(17) 0.001(11) -0.032(12) -0.001(9)
C59 0.035(8) 0.133(16) 0.102(14) -0.058(13) 0.014(8) -0.033(9)
C116 0.033(7) 0.090(13) 0.144(18) -0.012(12) -0.023(9) -0.020(8)
C78 0.078(10) 0.056(8) 0.056(8) -0.023(7) -0.023(8) -0.010(7)
C117 0.085(12) 0.054(9) 0.081(11) 0.029(8) -0.010(9) -0.002(8)
C45 0.107(13) 0.136(15) 0.134(14) -0.047(12) -0.066(12) 0.041(12)
C118 0.248(13) 0.057(7) 0.124(9) -0.015(7) -0.100(10) 0.007(8)
C79 0.213(12) 0.031(6) 0.104(8) -0.021(6) -0.106(9) 0.012(7)
C119 0.216(12) 0.042(6) 0.095(8) -0.013(6) -0.077(9) 0.021(8)
C60 0.224(13) 0.052(7) 0.103(9) -0.004(7) -0.072(10) 0.012(8)
C121 0.231(13) 0.047(7) 0.118(9) -0.001(7) -0.091(10) -0.003(8)
C81 0.253(13) 0.059(7) 0.130(9) -0.010(7) -0.094(10) 0.002(9)
C122 0.112(17) 0.102(16) 0.14(2) -0.021(14) -0.074(16) 0.043(13)
C51 0.088(13) 0.066(11) 0.119(16) -0.028(11) -0.031(12) -0.032(9)
Ag3 0.0178(9) 0.0538(17) 0.0284(13) -0.0103(13) -0.0053(8) -0.0149(9)
O26 0.017(3) 0.017(3) 0.028(3) 0.000(2) -0.009(3) -0.004(2)
C123 0.127(17) 0.050(10) 0.091(13) 0.001(9) -0.055(13) -0.040(11)
N1 0.205(18) 0.066(9) 0.22(2) 0.022(10) -0.130(16) -0.049(10)
C82 0.077(10) 0.058(9) 0.062(9) -0.025(7) -0.019(8) -0.007(7)
N2 0.205(18) 0.066(9) 0.22(2) 0.022(10) -0.130(16) -0.049(10)
C124 0.17(2) 0.100(15) 0.121(19) -0.015(14) -0.016(15) -0.057(15)
C61 0.16(2) 0.096(14) 0.130(19) -0.030(14) -0.021(15) -0.035(15)

loop_
_atom_type_symbol
_atom_type_description
_atom_type_scat_dispersion_real
_atom_type_scat_dispersion_imag
_atom_type_scat_source
Ag Ag -0.8971 1.1015 'International Tables Vol C Tables 4.2.6.8 and 6.1.1.4'
C C 0.0033 0.0016 'International Tables Vol C Tables 4.2.6.8 and 6.1.1.4'
Co Co 0.3494 0.9721 'International Tables Vol C Tables 4.2.6.8 and 6.1.1.4'
N N 0.0061 0.0033 'International Tables Vol C Tables 4.2.6.8 and 6.1.1.4'
O O 0.0106 0.0060 'International Tables Vol C Tables 4.2.6.8 and 6.1.1.4'
P P 0.1023 0.0942 'International Tables Vol C Tables 4.2.6.8 and 6.1.1.4'
S S 0.1246 0.1234 'International Tables Vol C Tables 4.2.6.8 and 6.1.1.4'
Si Si 0.0817 0.0704 'International Tables Vol C Tables 4.2.6.8 and 6.1.1.4'
W W -0.8490 6.8722 'International Tables Vol C Tables 4.2.6.8 and 6.1.1.4'

loop_
_geom_angle_atom_site_label_1
_geom_angle_atom_site_label_2
_geom_angle_atom_site_label_3
_geom_angle
_geom_angle_site_symmetry_1
_geom_angle_site_symmetry_3
_geom_angle_publ_flag
O19 W1 O1 173.3(3) . . ?
O19 W1 O3 97.1(3) . . ?
O19 W1 O9 101.0(3) . . ?
O19 W1 O27 98.6(3) . . ?
O19 W1 O26 101.0(3) . 2_666 ?
O3 W1 O1 82.3(2) . . ?
O9 W1 O1 80.2(3) . . ?
O9 W1 O3 161.4(3) . . ?
O9 W1 O27 94.0(3) . . ?
O9 W1 O26 90.5(3) . 2_666 ?
O27 W1 O1 74.7(2) . . ?
O27 W1 O3 87.6(3) . . ?
O27 W1 O26 158.6(2) . 2_666 ?
O26 W1 O1 85.5(2) 2_666 . ?
O26 W1 O3 81.6(2) 2_666 . ?
O21 W4 O20 154.7(3) . 2_666 ?
O21 W4 O2 92.1(3) . . ?
O21 W4 O29 83.2(2) . . ?
O20 W4 O2 81.3(3) 2_666 . ?
O20 W4 O29 71.7(2) 2_666 . ?
O2 W4 O29 81.3(2) . . ?
O6 W4 O21 104.0(3) . . ?
O6 W4 O20 100.9(3) . 2_666 ?
O6 W4 O2 95.6(3) . . ?
O6 W4 O29 172.3(3) . . ?
O6 W4 O24 98.2(3) . . ?
O24 W4 O21 93.0(3) . . ?
O24 W4 O20 87.5(3) . 2_666 ?
O24 W4 O2 163.6(3) . . ?
O24 W4 O29 83.8(2) . . ?
O20 W6 O2 81.3(3) 2_666 2_666 ?
O20 W6 O29 72.5(2) 2_666 . ?
O2 W6 O29 79.4(2) 2_666 . ?
O13 W6 O20 99.6(3) . 2_666 ?
O13 W6 O2 95.4(3) . 2_666 ?
O13 W6 O29 171.0(3) . . ?
O13 W6 O23 99.4(3) . . ?
O13 W6 O26 103.6(3) . 2_666 ?
O23 W6 O20 87.1(3) . 2_666 ?
O23 W6 O2 162.6(3) . 2_666 ?
O23 W6 O29 84.7(2) . . ?
O26 W6 O20 156.6(3) 2_666 2_666 ?
O26 W6 O2 93.0(3) 2_666 2_666 ?
O26 W6 O29 84.1(2) 2_666 . ?
O26 W6 O23 92.4(3) 2_666 . ?
O3 W8 O8 155.3(3) . . ?
O3 W8 O41 83.6(3) . . ?
O3 W8 O23 83.4(3) . . ?
O3 W8 O40 94.4(3) . . ?
O37 W8 O3 103.0(3) . . ?
O37 W8 O8 100.4(3) . . ?
O37 W8 O41 172.9(3) . . ?
O37 W8 O23 99.7(3) . . ?
O37 W8 O40 100.7(3) . . ?
O8 W8 O41 73.4(2) . . ?
O8 W8 O23 85.0(3) . . ?
O23 W8 O41 83.4(2) . . ?
O40 W8 O8 88.9(3) . . ?
O40 W8 O41 76.0(2) . . ?
O40 W8 O23 159.4(3) . . ?
O21 W9 O4 82.7(3) . . ?
O21 W9 O22 85.7(2) . . ?
O5 W9 O21 158.9(3) . . ?
O5 W9 O4 85.4(3) . . ?
O5 W9 O22 75.6(2) . . ?
O11 W9 O21 99.6(3) . . ?
O11 W9 O5 99.1(3) . . ?
O11 W9 O4 97.7(3) . . ?
O11 W9 O14 100.8(3) . . ?
O11 W9 O22 174.7(3) . . ?
O4 W9 O22 82.5(2) . . ?
O14 W9 O21 91.1(3) . . ?
O14 W9 O5 94.8(3) . . ?
O14 W9 O4 161.2(3) . . ?
O14 W9 O22 79.4(3) . . ?
O7 W5 O12 102.9(3) . . ?
O7 W5 O41 169.2(3) . . ?
O7 W5 O32 99.1(3) . . ?
O7 W5 O25 102.7(3) . . ?
O7 W5 O40 99.0(3) . . ?
O12 W5 O41 84.6(2) . . ?
O12 W5 O32 157.7(3) . . ?
O12 W5 O25 91.8(3) . . ?
O12 W5 O40 88.9(3) . . ?
O32 W5 O41 73.2(2) . . ?
O25 W5 O41 84.5(2) . . ?
O25 W5 O32 86.8(3) . . ?
O25 W5 O40 157.6(3) . . ?
O40 W5 O41 73.2(2) . . ?
O40 W5 O32 84.2(3) . . ?
O18 W3 O4 103.3(3) . . ?
O18 W3 O8 99.2(3) . . ?
O18 W3 O41 172.2(3) . . ?
O18 W3 O32 101.9(3) . . ?
O18 W3 O24 98.4(3) . . ?
O4 W3 O8 155.7(3) . . ?
O4 W3 O41 84.5(3) . . ?
O4 W3 O32 94.7(3) . . ?
O4 W3 O24 84.2(3) . . ?
O8 W3 O41 73.2(2) . . ?
O8 W3 O24 83.5(3) . . ?
O32 W3 O8 89.5(3) . . ?
O32 W3 O41 76.8(2) . . ?
O32 W3 O24 159.4(3) . . ?
O24 W3 O41 82.6(2) . . ?
O35 W7 O1 171.1(3) . . ?
O35 W7 O12 94.7(3) . . ?
O35 W7 O30 101.8(3) . . ?
O35 W7 O27 97.9(3) . . ?
O35 W7 O28 102.1(3) . . ?
O12 W7 O1 83.4(2) . . ?
O30 W7 O1 79.9(3) . . ?
O30 W7 O12 163.4(3) . . ?
O30 W7 O27 92.1(3) . . ?
O30 W7 O28 95.5(3) . . ?
O27 W7 O1 73.3(2) . . ?
O27 W7 O12 84.2(3) . . ?
O28 W7 O1 86.3(2) . . ?
O28 W7 O12 82.3(3) . . ?
O28 W7 O27 156.6(3) . . ?
O5 W2 O22 73.7(2) . . ?
O5 W2 O25 86.0(3) . . ?
O15 W2 O5 98.8(3) . . ?
O15 W2 O16 101.8(3) . . ?
O15 W2 O22 172.5(3) . . ?
O15 W2 O25 95.4(3) . . ?
O15 W2 O28 102.9(3) . . ?
O16 W2 O5 92.9(3) . . ?
O16 W2 O22 79.4(2) . . ?
O16 W2 O25 162.7(3) . . ?
O16 W2 O28 92.7(3) . . ?
O25 W2 O22 83.8(2) . . ?
O28 W2 O5 156.0(3) . . ?
O28 W2 O22 84.4(2) . . ?
O28 W2 O25 81.8(3) . . ?
P2 Ag2 S1 171.41(10) . . ?
S1 Ag4 O17 90.4(2) 2_666 . ?
P8 Ag4 S1 137.56(9) . 2_666 ?
P8 Ag4 O16 101.22(17) . . ?
P8 Ag4 O17 130.4(2) . . ?
O16 Ag4 S1 103.10(17) . 2_666 ?
O16 Ag4 O17 71.2(2) . . ?
P6 Ag6 S3 151.89(10) . 2_666 ?
O30 Ag6 S3 93.81(18) . 2_666 ?
O30 Ag6 P6 113.26(18) . . ?
S3 Ag8 Ag7 45.33(17) . 2_666 ?
P3 Ag8 Ag7 133.8(2) . 2_666 ?
P3 Ag8 S3 165.27(11) . . ?
P4 Ag9 Ag1 130.83(8) . . ?
P4 Ag9 S2 159.26(10) . . ?
P4 Ag9 O15 102.84(17) . 2_666 ?
S2 Ag9 Ag1 48.96(8) . . ?
S2 Ag9 O15 94.60(18) . 2_666 ?
O15 Ag9 Ag1 111.05(15) 2_666 . ?
S1 Ag5 O14 80.18(16) . 2_666 ?
P1 Ag5 S1 148.31(10) . . ?
P1 Ag5 O14 115.55(17) . 2_666 ?
S2 Ag1 Ag9 48.97(8) . . ?
S2 Ag1 O35 94.30(18) . 2_666 ?
P5 Ag1 Ag9 130.53(10) . . ?
P5 Ag1 S2 153.25(11) . . ?
P5 Ag1 O35 107.80(19) . 2_666 ?
O35 Ag1 Ag9 110.10(17) 2_666 . ?
S3 Ag7 Ag8 46.9(3) 2_666 2_666 ?
S3 Ag7 P7 156.1(5) 2_666 . ?
S3 Ag7 O9 94.5(3) 2_666 . ?
P7 Ag7 Ag8 135.8(7) . 2_666 ?
P7 Ag7 O9 109.0(4) . . ?
O9 Ag7 Ag8 73.0(3) . 2_666 ?
O20 Co1 O2 72.2(2) . 2_666 ?
O20 Co1 O29 144.4(3) . . ?
O20 Co1 O42 95.2(3) . . ?
O20 Co1 O39 95.4(2) . . ?
O29 Co1 O2 79.3(2) . 2_666 ?
O42 Co1 O2 167.4(2) . 2_666 ?
O42 Co1 O29 112.0(3) . . ?
O39 Co1 O2 99.6(2) . 2_666 ?
O39 Co1 O29 110.3(3) . . ?
O39 Co1 O42 82.0(3) . . ?
O9 Co4 O1 75.6(2) . . ?
O9 Co4 O36 87.6(3) . . ?
O10 Co4 O1 100.3(2) . . ?
O10 Co4 O9 174.9(3) . . ?
O10 Co4 O36 96.9(3) . . ?
O10 Co4 O30 91.1(3) . . ?
O36 Co4 O1 160.8(3) . . ?
O30 Co4 O1 76.0(2) . . ?
O30 Co4 O9 90.9(3) . . ?
O30 Co4 O36 95.3(3) . . ?
O39 Co4 O1 99.0(2) . . ?
O39 Co4 O9 94.2(3) . . ?
O39 Co4 O10 83.3(3) . . ?
O39 Co4 O36 91.4(3) . . ?
O39 Co4 O30 171.7(3) . . ?
O42 Co2 Co3 45.26(19) . . ?
O42 Co2 O10 83.8(3) . . ?
O42 Co2 O14 89.7(3) . . ?
O42 Co2 O16 174.3(3) . . ?
O42 Co2 O17 99.6(3) . . ?
O42 Co2 O22 97.9(2) . . ?
O10 Co2 Co3 44.60(17) . . ?
O10 Co2 O14 171.7(3) . . ?
O10 Co2 O17 90.1(3) . . ?
O10 Co2 O22 101.0(2) . . ?
O14 Co2 Co3 131.45(18) . . ?
O14 Co2 O17 96.1(3) . . ?
O14 Co2 O22 74.6(3) . . ?
O16 Co2 Co3 136.2(2) . . ?
O16 Co2 O10 95.4(3) . . ?
O16 Co2 O14 90.5(3) . . ?
O16 Co2 O17 86.0(3) . . ?
O16 Co2 O22 76.7(2) . . ?
O17 Co2 Co3 78.6(2) . . ?
O17 Co2 O22 160.1(2) . . ?
O22 Co2 Co3 120.80(16) . . ?
O34 Co3 Co2 132.6(3) . . ?
O34 Co3 O42 93.8(3) . . ?
O34 Co3 O39 95.7(3) . . ?
O42 Co3 Co2 42.41(16) . . ?
O42 Co3 O39 76.9(3) . . ?
O10 Co3 Co2 43.29(18) . . ?
O10 Co3 O34 172.6(3) . . ?
O10 Co3 O42 80.0(2) . . ?
O10 Co3 O39 78.9(2) . . ?
O38 Co3 Co2 137.7(2) . . ?
O38 Co3 O34 88.6(3) . . ?
O38 Co3 O42 171.1(3) . . ?
O38 Co3 O10 96.9(3) . . ?
O38 Co3 O39 94.4(3) . . ?
O38 Co3 O31 90.5(3) . . ?
O39 Co3 Co2 90.90(17) . . ?
O31 Co3 Co2 80.78(19) . . ?
O31 Co3 O34 91.4(3) . . ?
O31 Co3 O42 98.0(3) . . ?
O31 Co3 O10 93.5(3) . . ?
O31 Co3 O39 171.4(3) . . ?
O1 Si O29 109.4(3) . . ?
O1 Si O41 109.2(3) . . ?
O41 Si O29 107.8(3) . . ?
O22 Si O1 110.5(3) . . ?
O22 Si O29 110.2(3) . . ?
O22 Si O41 109.7(3) . . ?
Ag2 S1 Ag4 115.56(11) . 2_666 ?
Ag2 S1 Ag5 95.77(10) . . ?
Ag5 S1 Ag4 116.75(10) . 2_666 ?
C7 S1 Ag2 105.9(4) . . ?
C7 S1 Ag4 110.6(4) . 2_666 ?
C7 S1 Ag5 111.0(4) . . ?
C48 P1 Ag5 116.3(3) . . ?
C48 P1 C33 109.9(5) . . ?
C33 P1 Ag5 109.7(3) . . ?
C71 P1 Ag5 111.3(4) . . ?
C71 P1 C48 104.6(5) . . ?
C71 P1 C33 104.3(5) . . ?
Ag6 S3 Ag3 108.54(13) 2_666 2_666 ?
Ag8 S3 Ag6 114.73(11) . 2_666 ?
Ag8 S3 Ag3 93.27(11) . 2_666 ?
Ag7 S3 Ag8 87.8(4) 2_666 . ?
C31 S3 Ag6 111.2(5) . 2_666 ?
C31 S3 Ag8 111.5(5) . . ?
C31 S3 Ag7 113.3(7) . 2_666 ?
C31 S3 Ag3 116.6(6) . 2_666 ?
C12 P4 Ag9 119.2(4) . . ?
C34 P4 Ag9 111.0(4) . . ?
C34 P4 C12 103.1(5) . . ?
C67 P4 Ag9 116.2(4) . . ?
C67 P4 C12 102.5(5) . . ?
C67 P4 C34 102.9(5) . . ?
C40 P6 Ag6 118.2(5) . . ?
C36 P6 Ag6 111.5(4) . . ?
C36 P6 C40 103.2(6) . . ?
C36 P6 C88 107.4(6) . . ?
C88 P6 Ag6 112.7(4) . . ?
C88 P6 C40 102.7(6) . . ?
C23 P8 Ag4 113.5(4) . . ?
C65 P8 Ag4 112.5(4) . . ?
C65 P8 C23 101.7(5) . . ?
C108 P8 Ag4 116.3(4) . . ?
C108 P8 C23 106.5(6) . . ?
C108 P8 C65 105.0(5) . . ?
C44 P2 Ag2 110.0(4) . . ?
C43 P2 Ag2 118.7(4) . . ?
C43 P2 C44 102.6(5) . . ?
C43 P2 C37 104.5(6) . . ?
C37 P2 Ag2 115.4(4) . . ?
C37 P2 C44 103.9(5) . . ?
Ag1 S2 Ag9 82.07(10) . . ?
C57 S2 Ag9 104.8(5) . . ?
C57 S2 Ag1 100.6(6) . . ?
C11 P5 Ag1 117.4(4) . . ?
C69 P5 Ag1 117.7(5) . . ?
C69 P5 C11 104.1(6) . . ?
C86 P5 Ag1 110.7(5) . . ?
C86 P5 C11 102.6(6) . . ?
C86 P5 C69 102.4(6) . . ?
C9 P3 Ag8 113.0(4) . . ?
C8 P3 Ag8 116.3(4) . . ?
C8 P3 C9 107.1(6) . . ?
C8 P3 C79 100.5(6) . . ?
C79 P3 Ag8 113.3(4) . . ?
C79 P3 C9 105.3(7) . . ?
C22 P7 Ag7 118.4(4) . . ?
C22 P7 Ag3 115.3(4) . . ?
C98 P7 Ag7 105.3(6) . . ?
C98 P7 C22 102.9(6) . . ?
C98 P7 C104 104.2(5) . . ?
C98 P7 Ag3 115.4(4) . . ?
C104 P7 Ag7 123.1(5) . . ?
C104 P7 C22 100.5(5) . . ?
C104 P7 Ag3 116.5(4) . . ?
W4 O21 W9 149.2(4) . . ?
W4 O20 W6 122.3(3) 2_666 2_666 ?
W4 O20 Co1 103.3(3) 2_666 . ?
W6 O20 Co1 104.3(3) 2_666 . ?
W4 O2 W6 161.7(3) . 2_666 ?
W4 O2 Co1 91.9(3) . 2_666 ?
W6 O2 Co1 100.6(2) 2_666 2_666 ?
W9 O5 W2 119.2(3) . . ?
W7 O35 Ag1 117.1(3) . 2_666 ?
W2 O15 Ag9 115.8(3) . 2_666 ?
C48 C29 C38 116.4(10) . . ?
C17 C12 P4 112.0(7) . . ?
C17 C44 P2 111.9(8) . . ?
C12 C17 C44 107.4(9) . . ?
C29 C48 P1 120.5(8) . . ?
C14 C48 P1 116.7(8) . . ?
C14 C48 C29 122.5(10) . . ?
C100 C3 C65 119.6(11) . . ?
C53 C33 P1 117.0(8) . . ?
C53 C22 P7 115.9(8) . . ?
C22 C53 C33 105.3(9) . . ?
C67 C55 C32 119.7(12) . . ?
C63 C34 P4 119.2(10) . . ?
C63 C34 C39 121.2(11) . . ?
C39 C34 P4 119.5(9) . . ?
C38 C6 C28 119.2(12) . . ?
C35 C23 P8 110.2(8) . . ?
C35 C40 P6 113.3(8) . . ?
C92 C11 P5 108.0(8) . . ?
C84 C43 P2 119.4(9) . . ?
C84 C43 C62 120.9(13) . . ?
C62 C43 P2 119.6(12) . . ?
C34 C63 C93 118.9(14) . . ?
C3 C65 P8 117.0(8) . . ?
C16 C65 P8 122.3(9) . . ?
C16 C65 C3 120.6(10) . . ?
C55 C67 P4 121.7(9) . . ?
C55 C67 C13 120.5(11) . . ?
C13 C67 P4 117.7(9) . . ?
C80 C69 P5 120.7(10) . . ?
C68 C69 P5 119.4(12) . . ?
C68 C69 C80 119.8(13) . . ?
C25 C71 P1 123.6(9) . . ?
C25 C71 C46 119.5(11) . . ?
C46 C71 P1 116.9(9) . . ?
C23 C35 C40 109.0(9) . . ?
C6 C38 C29 122.0(11) . . ?
C92 C9 P3 107.9(8) . . ?
C103 C16 C65 118.4(12) . . ?
C71 C25 C111 121.3(12) . . ?
C5 C36 P6 117.3(10) . . ?
C5 C36 C21 119.7(12) . . ?
C21 C36 P6 122.9(11) . . ?
C42 C8 P3 117.2(10) . . ?
C85 C8 P3 124.0(12) . . ?
C85 C8 C42 118.8(14) . . ?
C69 C80 C10 119.4(14) . . ?
C86 C47 C15 121.0(14) . . ?
C19 C27 C49 118.4(13) . . ?
C43 C84 C52 122.1(13) . . ?
C47 C86 P5 120.3(10) . . ?
C49 C86 P5 118.7(11) . . ?
C49 C86 C47 121.0(13) . . ?
C90 C88 P6 117.0(10) . . ?
C56 C88 P6 122.0(9) . . ?
C56 C88 C90 120.6(12) . . ?
C88 C90 C20 120.8(13) . . ?
C9 C92 C11 109.9(10) . . ?
C66 C94 C83 119.4(16) . . ?
C4 C96 C26 121.5(12) . . ?
C64 C98 P7 122.4(10) . . ?
C97 C98 P7 119.7(12) . . ?
C97 C98 C64 117.8(15) . . ?
C3 C100 C24 120.1(13) . . ?
C2 C1 C56 118.5(12) . . ?
C24 C103 C16 121.8(12) . . ?
C91 C39 C34 120.4(14) . . ?
C87 C32 C55 120.6(14) . . ?
C95 C37 P2 121.4(11) . . ?
C54 C37 P2 119.4(9) . . ?
C54 C37 C95 119.2(12) . . ?
C20 C2 C1 121.7(13) . . ?
C18 C7 S1 111.1(8) . . ?
C89 C7 S1 109.3(9) . . ?
C89 C7 C18 112.0(11) . . ?
C125 C10 C80 120.0(15) . . ?
C67 C13 C109 118.1(12) . . ?
C103 C24 C100 119.5(12) . . ?
C6 C28 C14 120.5(12) . . ?
C96 C4 C30 121.2(13) . . ?
C36 C5 C66 121.0(17) . . ?
C19 C15 C47 116.8(16) . . ?
C15 C19 C27 122.7(15) . . ?
C2 C20 C90 118.6(12) . . ?
C78 C120 C85 121.7(15) . . ?
C48 C14 C28 119.4(11) . . ?
C36 C21 C83 116.7(17) . . ?
C104 C26 C96 118.6(12) . . ?
C99 C42 C8 120.5(14) . . ?
C51 C125 C10 119.9(14) . . ?
C94 C83 C21 121.9(18) . . ?
C4 C30 C73 117.6(14) . . ?
C8 C85 C120 119.7(16) . . ?
C122 C62 C43 116.2(18) . . ?
C32 C87 C109 120.5(13) . . ?
C115 C52 C84 117.9(16) . . ?
C102 C64 C98 119.3(16) . . ?
C39 C91 C41 118.6(15) . . ?
C71 C46 C116 118.0(13) . . ?
C63 C93 C41 121.0(14) . . ?
C94 C66 C5 121(2) . . ?
C37 C95 C112 119.8(15) . . ?
C37 C54 C70 120.2(14) . . ?
C77 C97 C98 123.0(19) . . ?
C51 C68 C69 119.7(17) . . ?
C42 C99 C78 119.5(16) . . ?
C93 C41 C91 119.9(14) . . ?
C116 C101 C111 120.1(14) . . ?
C59 C70 C54 119.2(17) . . ?
C64 C102 C50 119.2(17) . . ?
W1 O1 W7 92.0(2) . . ?
Co4 O1 W1 89.6(2) . . ?
Co4 O1 W7 89.1(2) . . ?
Si O1 W1 126.2(3) . . ?
Si O1 W7 124.4(3) . . ?
Si O1 Co4 124.6(3) . . ?
W8 O3 W1 158.1(4) . . ?
W3 O4 W9 156.5(3) . . ?
W8 O8 W3 120.4(3) . . ?
W1 O9 Ag7 130.7(6) . . ?
W1 O9 Co4 114.4(3) . . ?
W1 O9 Ag3 139.6(4) . . ?
Co4 O9 Ag7 110.2(5) . . ?
Co4 O9 Ag3 103.9(3) . . ?
W5 O12 W7 148.2(4) . . ?
W6 O29 W4 93.2(2) . . ?
Co1 O29 W4 97.2(2) . . ?
Co1 O29 W6 98.9(2) . . ?
Si O29 W4 121.5(3) . . ?
Si O29 W6 123.0(3) . . ?
Si O29 Co1 117.2(3) . . ?
W8 O41 W5 90.6(2) . . ?
W3 O41 W8 92.5(2) . . ?
W3 O41 W5 90.6(2) . . ?
Si O41 W8 125.6(3) . . ?
Si O41 W5 122.2(3) . . ?
Si O41 W3 125.2(3) . . ?
W3 O32 W5 119.5(3) . . ?
Co1 O42 Co3 97.9(3) . . ?
Co2 O42 Co1 122.2(3) . . ?
Co2 O42 Co3 92.3(2) . . ?
W4 O24 W3 148.6(4) . . ?
Co4 O10 Co2 127.7(3) . . ?
Co4 O10 Co3 93.4(3) . . ?
Co2 O10 Co3 92.1(3) . . ?
Co4 O36 Ag3 96.0(3) . . ?
C105 O36 Co4 126.9(7) . . ?
C105 O36 Ag3 120.3(6) . . ?
W9 O14 Ag5 124.3(3) . 2_666 ?
W9 O14 Co2 115.2(3) . . ?
Co2 O14 Ag5 120.4(3) . 2_666 ?
W7 O30 Ag6 132.7(3) . . ?
W7 O30 Co4 115.0(3) . . ?
Co4 O30 Ag6 110.2(3) . . ?
W2 O16 Ag4 133.3(3) . . ?
W2 O16 Co2 115.5(3) . . ?
Co2 O16 Ag4 101.3(3) . . ?
C105 O38 Co3 126.0(7) . . ?
Co2 O17 Ag4 96.0(3) . . ?
C72 O17 Ag4 131.4(6) . . ?
C72 O17 Co2 127.9(7) . . ?
W9 O22 W2 90.9(2) . . ?
Co2 O22 W9 90.5(2) . . ?
Co2 O22 W2 88.4(2) . . ?
Si O22 W9 126.1(3) . . ?
Si O22 W2 124.9(3) . . ?
Si O22 Co2 124.9(3) . . ?
C88 C56 C1 119.8(12) . . ?
C26 C104 P7 119.9(9) . . ?
C26 C104 C73 119.5(11) . . ?
C73 C104 P7 120.4(9) . . ?
W6 O23 W8 148.6(3) . . ?
Co1 O39 Co4 122.9(3) . . ?
Co1 O39 Co3 98.1(3) . . ?
Co4 O39 Co3 93.0(3) . . ?
W5 O25 W2 148.9(3) . . ?
C72 O31 Co3 126.1(7) . . ?
O17 C72 O31 126.0(9) . . ?
O17 C72 C107 117.3(10) . . ?
O31 C72 C107 116.8(10) . . ?
O36 C105 C106 116.0(11) . . ?
O38 C105 O36 126.9(10) . . ?
O38 C105 C106 117.1(11) . . ?
C86 C49 C27 120.0(14) . . ?
C104 C73 C30 121.1(12) . . ?
W1 O27 W7 119.4(3) . . ?
W8 O40 W5 120.1(3) . . ?
W7 O28 W2 157.8(4) . . ?
C76 C57 S2 113.4(11) . . ?
C76 C57 C117 108.4(17) . . ?
C117 C57 S2 109.1(11) . . ?
C74 C108 P8 116.7(10) . . ?
C74 C108 C75 121.9(14) . . ?
C75 C108 P8 121.3(12) . . ?
C108 C74 C58 120.1(15) . . ?
C87 C109 C13 120.5(12) . . ?
C110 C31 S3 105.7(10) . . ?
C45 C31 S3 113.2(11) . . ?
C45 C31 C110 122.3(15) . . ?
C108 C75 C113 116.4(17) . . ?
C101 C111 C25 120.2(14) . . ?
C114 C58 C74 119(2) . . ?
C59 C112 C95 120.6(15) . . ?
C114 C113 C75 120.2(17) . . ?
C77 C50 C102 120.3(17) . . ?
C58 C114 C113 122.3(19) . . ?
C97 C77 C50 120(2) . . ?
C52 C115 C122 120.8(17) . . ?
C70 C59 C112 120.8(14) . . ?
C101 C116 C46 120.9(14) . . ?
C120 C78 C99 119.4(15) . . ?
C79 C118 C81 120.0 . . ?
C118 C79 P3 121.9(7) . . ?
C118 C79 C119 120.0 . . ?
C119 C79 P3 117.9(7) . . ?
C60 C119 C79 120.0 . . ?
C119 C60 C121 120.0 . . ?
C81 C121 C60 120.0 . . ?
C121 C81 C118 120.0 . . ?
C62 C122 C115 121.7(18) . . ?
C125 C51 C68 121.1(16) . . ?
P7 Ag3 S3 142.5(2) . 2_666 ?
P7 Ag3 O9 117.0(2) . . ?
P7 Ag3 O36 128.5(3) . . ?
O9 Ag3 S3 90.2(2) . 2_666 ?
O9 Ag3 O36 72.4(2) . . ?
O36 Ag3 S3 82.60(19) . 2_666 ?
W6 O26 W1 149.3(3) 2_666 2_666 ?
N1 C123 C82 174(3) . . ?
N2 C124 C61 179(3) . . ?

loop_
_geom_bond_atom_site_label_1
_geom_bond_atom_site_label_2
_geom_bond_distance
_geom_bond_site_symmetry_2
_geom_bond_publ_flag
W1 O1 2.312(6) . ?
W1 O19 1.723(7) . ?
W1 O3 1.999(6) . ?
W1 O9 1.792(7) . ?
W1 O27 1.914(6) . ?
W1 O26 1.993(6) 2_666 ?
W4 O21 1.851(6) . ?
W4 O20 1.988(6) 2_666 ?
W4 O2 1.990(6) . ?
W4 O6 1.727(6) . ?
W4 O29 2.422(6) . ?
W4 O24 1.840(7) . ?
W6 O20 1.995(6) 2_666 ?
W6 O2 2.009(6) 2_666 ?
W6 O13 1.720(6) . ?
W6 O29 2.381(6) . ?
W6 O23 1.843(6) . ?
W6 O26 1.833(6) 2_666 ?
W8 O3 1.853(6) . ?
W8 O37 1.729(7) . ?
W8 O8 1.930(6) . ?
W8 O41 2.329(6) . ?
W8 O23 1.979(6) . ?
W8 O40 1.888(6) . ?
W9 O21 1.967(5) . ?
W9 O5 1.917(6) . ?
W9 O11 1.731(7) . ?
W9 O4 2.017(7) . ?
W9 O14 1.786(7) . ?
W9 O22 2.305(6) . ?
W5 O7 1.720(7) . ?
W5 O12 1.839(6) . ?
W5 O41 2.384(6) . ?
W5 O32 2.002(6) . ?
W5 O25 1.846(6) . ?
W5 O40 1.978(7) . ?
W3 O18 1.714(7) . ?
W3 O4 1.849(7) . ?
W3 O8 1.946(6) . ?
W3 O41 2.327(6) . ?
W3 O32 1.873(6) . ?
W3 O24 1.981(6) . ?
W7 O35 1.728(6) . ?
W7 O1 2.338(6) . ?
W7 O12 2.015(6) . ?
W7 O30 1.788(7) . ?
W7 O27 1.962(6) . ?
W7 O28 1.897(7) . ?
W2 O5 1.941(7) . ?
W2 O15 1.731(6) . ?
W2 O16 1.790(7) . ?
W2 O22 2.365(6) . ?
W2 O25 2.010(6) . ?
W2 O28 1.915(7) . ?
Ag2 S1 2.386(3) . ?
Ag2 P2 2.368(3) . ?
Ag4 S1 2.458(3) 2_666 ?
Ag4 P8 2.361(3) . ?
Ag4 O16 2.379(7) . ?
Ag4 O17 2.482(7) . ?
Ag6 S3 2.437(3) 2_666 ?
Ag6 P6 2.359(3) . ?
Ag6 O30 2.315(7) . ?
Ag8 Ag7 3.244(16) 2_666 ?
Ag8 S3 2.369(3) . ?
Ag8 P3 2.364(3) . ?
Ag9 Ag1 3.1572(14) . ?
Ag9 P4 2.376(3) . ?
Ag9 S2 2.405(3) . ?
Ag9 O15 2.569(7) 2_666 ?
Ag5 S1 2.423(3) . ?
Ag5 P1 2.354(3) . ?
Ag5 O14 2.452(7) 2_666 ?
Ag1 S2 2.404(3) . ?
Ag1 P5 2.375(4) . ?
Ag1 O35 2.557(7) 2_666 ?
Ag7 S3 2.308(10) 2_666 ?
Ag7 P7 2.455(8) . ?
Ag7 O9 2.460(11) . ?
Co1 O20 2.011(6) . ?
Co1 O2 2.359(6) 2_666 ?
Co1 O29 2.041(6) . ?
Co1 O42 2.023(7) . ?
Co1 O39 2.013(6) . ?
Co4 O1 2.291(6) . ?
Co4 O9 2.061(7) . ?
Co4 O10 2.031(7) . ?
Co4 O36 2.127(7) . ?
Co4 O30 2.060(6) . ?
Co4 O39 2.018(6) . ?
Co2 Co3 2.9947(17) . ?
Co2 O42 2.022(6) . ?
Co2 O10 2.055(7) . ?
Co2 O14 2.068(7) . ?
Co2 O16 2.040(6) . ?
Co2 O17 2.111(7) . ?
Co2 O22 2.284(6) . ?
Co3 O34 2.106(8) . ?
Co3 O42 2.129(7) . ?
Co3 O10 2.104(6) . ?
Co3 O38 2.083(7) . ?
Co3 O39 2.131(7) . ?
Co3 O31 2.084(7) . ?
Si O1 1.629(6) . ?
Si O29 1.663(6) . ?
Si O41 1.658(6) . ?
Si O22 1.624(7) . ?
S1 C7 1.819(10) . ?
P1 C48 1.830(10) . ?
P1 C33 1.833(11) . ?
P1 C71 1.817(11) . ?
S3 C31 1.867(13) . ?
S3 Ag3 2.584(5) 2_666 ?
P4 C12 1.847(10) . ?
P4 C34 1.834(11) . ?
P4 C67 1.826(12) . ?
P6 C40 1.848(12) . ?
P6 C36 1.826(11) . ?
P6 C88 1.834(13) . ?
P8 C23 1.844(12) . ?
P8 C65 1.838(11) . ?
P8 C108 1.826(13) . ?
P2 C44 1.835(11) . ?
P2 C43 1.813(12) . ?
P2 C37 1.824(11) . ?
S2 C57 1.893(15) . ?
P5 C11 1.864(12) . ?
P5 C69 1.828(14) . ?
P5 C86 1.823(14) . ?
P3 C9 1.848(12) . ?
P3 C8 1.807(15) . ?
P3 C79 1.843(8) . ?
P7 C22 1.832(12) . ?
P7 C98 1.795(15) . ?
P7 C104 1.831(12) . ?
P7 Ag3 2.337(4) . ?
C29 C48 1.414(14) . ?
C29 C38 1.415(15) . ?
C12 C17 1.540(15) . ?
C44 C17 1.541(15) . ?
C48 C14 1.365(15) . ?
C3 C65 1.410(16) . ?
C3 C100 1.399(17) . ?
C33 C53 1.547(14) . ?
C22 C53 1.533(16) . ?
C55 C67 1.393(16) . ?
C55 C32 1.413(18) . ?
C34 C63 1.394(17) . ?
C34 C39 1.419(17) . ?
C6 C38 1.380(18) . ?
C6 C28 1.396(19) . ?
C23 C35 1.548(15) . ?
C40 C35 1.553(16) . ?
C11 C92 1.551(17) . ?
C43 C84 1.410(18) . ?
C43 C62 1.434(19) . ?
C63 C93 1.41(2) . ?
C65 C16 1.409(15) . ?
C67 C13 1.416(16) . ?
C69 C80 1.396(19) . ?
C69 C68 1.393(19) . ?
C71 C25 1.370(16) . ?
C71 C46 1.416(17) . ?
C9 C92 1.519(17) . ?
C16 C103 1.404(17) . ?
C25 C111 1.402(17) . ?
C36 C5 1.366(18) . ?
C36 C21 1.407(18) . ?
C8 C42 1.409(18) . ?
C8 C85 1.39(2) . ?
C80 C10 1.398(18) . ?
C47 C86 1.40(2) . ?
C47 C15 1.43(2) . ?
C27 C19 1.40(2) . ?
C27 C49 1.43(2) . ?
C84 C52 1.415(18) . ?
C86 C49 1.361(17) . ?
C88 C90 1.399(16) . ?
C88 C56 1.386(17) . ?
C90 C20 1.402(19) . ?
C94 C83 1.36(3) . ?
C94 C66 1.35(3) . ?
C96 C4 1.37(2) . ?
C96 C26 1.409(17) . ?
C98 C64 1.408(19) . ?
C98 C97 1.407(19) . ?
C100 C24 1.412(19) . ?
C1 C2 1.408(19) . ?
C1 C56 1.426(18) . ?
C103 C24 1.38(2) . ?
C39 C91 1.411(18) . ?
C32 C87 1.37(2) . ?
C37 C95 1.394(17) . ?
C37 C54 1.375(19) . ?
C2 C20 1.40(2) . ?
C7 C18 1.543(18) . ?
C7 C89 1.53(2) . ?
C10 C125 1.39(2) . ?
C13 C109 1.425(18) . ?
C28 C14 1.398(17) . ?
C4 C30 1.40(2) . ?
C5 C66 1.39(2) . ?
C15 C19 1.40(2) . ?
C120 C85 1.40(2) . ?
C120 C78 1.35(2) . ?
C21 C83 1.43(2) . ?
C26 C104 1.406(16) . ?
C42 C99 1.39(2) . ?
C125 C51 1.37(2) . ?
C30 C73 1.419(19) . ?
C62 C122 1.43(3) . ?
C87 C109 1.39(2) . ?
C52 C115 1.39(2) . ?
C64 C102 1.41(2) . ?
C91 C41 1.43(2) . ?
C46 C116 1.44(2) . ?
C93 C41 1.42(2) . ?
C95 C112 1.40(2) . ?
C54 C70 1.440(19) . ?
C97 C77 1.35(3) . ?
C68 C51 1.38(2) . ?
C99 C78 1.41(2) . ?
C101 C111 1.37(2) . ?
C101 C116 1.36(2) . ?
C70 C59 1.36(2) . ?
C102 C50 1.43(3) . ?
O9 Ag3 2.356(7) . ?
O36 C105 1.281(13) . ?
O36 Ag3 2.544(8) . ?
O38 C105 1.231(13) . ?
O17 C72 1.259(12) . ?
C104 C73 1.411(17) . ?
O31 C72 1.265(12) . ?
C72 C107 1.512(15) . ?
C105 C106 1.529(15) . ?
C57 C76 1.52(3) . ?
C57 C117 1.52(2) . ?
C108 C74 1.39(2) . ?
C108 C75 1.395(19) . ?
C74 C58 1.44(2) . ?
C31 C110 1.57(2) . ?
C31 C45 1.49(3) . ?
C75 C113 1.47(2) . ?
C58 C114 1.35(3) . ?
C112 C59 1.37(3) . ?
C113 C114 1.39(3) . ?
C50 C77 1.35(3) . ?
C115 C122 1.44(3) . ?
C118 C79 1.3900 . ?
C118 C81 1.3900 . ?
C79 C119 1.3900 . ?
C119 C60 1.3900 . ?
C60 C121 1.3900 . ?
C121 C81 1.3900 . ?
C123 N1 1.15(3) . ?
C123 C82 1.45(3) . ?
N2 C124 1.16(3) . ?
C124 C61 1.521(18) . ?

loop_
_geom_torsion_atom_site_label_1
_geom_torsion_atom_site_label_2
_geom_torsion_atom_site_label_3
_geom_torsion_atom_site_label_4
_geom_torsion
_geom_torsion_site_symmetry_1
_geom_torsion_site_symmetry_2
_geom_torsion_site_symmetry_3
_geom_torsion_site_symmetry_4
_geom_torsion_publ_flag
Ag2 S1 C7 C18 43.5(10) . . . . ?
Ag2 S1 C7 C89 167.6(9) . . . . ?
Ag2 P2 C44 C17 -62.5(7) . . . . ?
Ag2 P2 C43 C84 -69.2(11) . . . . ?
Ag2 P2 C43 C62 107.5(13) . . . . ?
Ag2 P2 C37 C95 166.9(12) . . . . ?
Ag2 P2 C37 C54 -10.6(14) . . . . ?
Ag4 S1 C7 C18 169.4(8) 2_666 . . . ?
Ag4 S1 C7 C89 -66.5(10) 2_666 . . . ?
Ag4 P8 C23 C35 59.8(9) . . . . ?
Ag4 P8 C65 C3 37.0(10) . . . . ?
Ag4 P8 C65 C16 -140.0(9) . . . . ?
Ag4 P8 C108 C74 19.2(11) . . . . ?
Ag4 P8 C108 C75 -157.2(9) . . . . ?
Ag4 O17 C72 O31 154.7(8) . . . . ?
Ag4 O17 C72 C107 -24.7(16) . . . . ?
Ag6 S3 C31 C110 70.2(12) 2_666 . . . ?
Ag6 S3 C31 C45 -153.4(15) 2_666 . . . ?
Ag6 P6 C40 C35 -76.1(10) . . . . ?
Ag6 P6 C36 C5 22.7(12) . . . . ?
Ag6 P6 C36 C21 -154.5(11) . . . . ?
Ag6 P6 C88 C90 19.6(10) . . . . ?
Ag6 P6 C88 C56 -167.4(9) . . . . ?
Ag8 S3 C31 C110 -160.4(9) . . . . ?
Ag8 S3 C31 C45 -24.0(18) . . . . ?
Ag8 P3 C9 C92 56.0(9) . . . . ?
Ag8 P3 C8 C42 -27.3(13) . . . . ?
Ag8 P3 C8 C85 154.3(11) . . . . ?
Ag8 P3 C79 C118 161.2(9) . . . . ?
Ag8 P3 C79 C119 -23.9(11) . . . . ?
Ag9 P4 C12 C17 72.7(8) . . . . ?
Ag9 P4 C34 C63 -11.9(11) . . . . ?
Ag9 P4 C34 C39 172.2(9) . . . . ?
Ag9 P4 C67 C55 113.0(10) . . . . ?
Ag9 P4 C67 C13 -68.2(10) . . . . ?
Ag9 S2 C57 C76 -42.3(13) . . . . ?
Ag9 S2 C57 C117 -163.3(13) . . . . ?
Ag5 S1 C7 C18 -59.3(10) . . . . ?
Ag5 S1 C7 C89 64.8(10) . . . . ?
Ag5 P1 C48 C29 -118.9(8) . . . . ?
Ag5 P1 C48 C14 54.9(10) . . . . ?
Ag5 P1 C33 C53 -165.6(7) . . . . ?
Ag5 P1 C71 C25 -138.7(10) . . . . ?
Ag5 P1 C71 C46 43.1(12) . . . . ?
Ag1 S2 C57 C76 42.2(13) . . . . ?
Ag1 S2 C57 C117 -78.8(14) . . . . ?
Ag1 P5 C11 C92 -65.3(10) . . . . ?
Ag1 P5 C69 C80 -93.0(11) . . . . ?
Ag1 P5 C69 C68 85.1(13) . . . . ?
Ag1 P5 C86 C47 -175.9(12) . . . . ?
Ag1 P5 C86 C49 7.6(12) . . . . ?
Ag7 S3 C31 C110 -63.2(12) 2_666 . . . ?
Ag7 S3 C31 C45 73.2(18) 2_666 . . . ?
Ag7 P7 C22 C53 -55.5(11) . . . . ?
Ag7 P7 C98 C64 174.3(11) . . . . ?
Ag7 P7 C98 C97 -6.1(11) . . . . ?
Ag7 P7 C104 C26 92.5(11) . . . . ?
Ag7 P7 C104 C73 -91.7(12) . . . . ?
Co4 O36 C105 O38 10.4(16) . . . . ?
Co4 O36 C105 C106 -169.8(8) . . . . ?
Co2 O17 C72 O31 4.7(17) . . . . ?
Co2 O17 C72 C107 -174.7(8) . . . . ?
Co3 O38 C105 O36 -14.4(16) . . . . ?
Co3 O38 C105 C106 165.8(9) . . . . ?
Co3 O31 C72 O17 -9.9(17) . . . . ?
Co3 O31 C72 C107 169.6(8) . . . . ?
P1 C48 C14 C28 -175.7(10) . . . . ?
P1 C33 C53 C22 139.3(8) . . . . ?
P1 C71 C25 C111 -179.9(12) . . . . ?
P1 C71 C46 C116 178.3(14) . . . . ?
P4 C12 C17 C44 171.7(6) . . . . ?
P4 C34 C63 C93 -176.2(10) . . . . ?
P4 C34 C39 C91 173.7(10) . . . . ?
P4 C67 C13 C109 -177.1(9) . . . . ?
P6 C40 C35 C23 -173.6(9) . . . . ?
P6 C36 C5 C66 -178.7(13) . . . . ?
P6 C36 C21 C83 179.6(11) . . . . ?
P6 C88 C90 C20 173.3(9) . . . . ?
P6 C88 C56 C1 -172.2(9) . . . . ?
P8 C23 C35 C40 145.1(10) . . . . ?
P8 C65 C16 C103 177.7(9) . . . . ?
P8 C108 C74 C58 179.4(12) . . . . ?
P8 C108 C75 C113 -179.0(10) . . . . ?
P2 C44 C17 C12 -176.8(6) . . . . ?
P2 C43 C84 C52 -175.5(11) . . . . ?
P2 C43 C62 C122 179.3(16) . . . . ?
P2 C37 C95 C112 179.4(15) . . . . ?
P2 C37 C54 C70 178.0(15) . . . . ?
P5 C11 C92 C9 -174.8(8) . . . . ?
P5 C69 C80 C10 -178.8(9) . . . . ?
P5 C69 C68 C51 177.4(14) . . . . ?
P5 C86 C49 C27 178.0(9) . . . . ?
P3 C9 C92 C11 170.7(8) . . . . ?
P3 C8 C42 C99 -175.5(15) . . . . ?
P3 C8 C85 C120 176.5(12) . . . . ?
P3 C79 C119 C60 -175.0(13) . . . . ?
P7 C22 C53 C33 173.6(8) . . . . ?
P7 C98 C64 C102 179.3(12) . . . . ?
P7 C98 C97 C77 -179.8(13) . . . . ?
P7 C104 C73 C30 -175.3(11) . . . . ?
O21 W4 O24 W3 -14.1(7) . . . . ?
O21 W9 O14 Ag5 93.7(3) . . . 2_666 ?
O21 W9 O14 Co2 -89.9(3) . . . . ?
O20 W4 O21 W9 -72.6(10) 2_666 . . . ?
O20 W4 O24 W3 140.5(7) 2_666 . . . ?
O20 W6 O23 W8 -138.0(7) 2_666 . . . ?
O2 W4 O21 W9 -146.5(7) . . . . ?
O2 W4 O24 W3 93.9(11) . . . . ?
O2 W6 O23 W8 -89.6(11) 2_666 . . . ?
O5 W9 O14 Ag5 -106.6(4) . . . 2_666 ?
O5 W9 O14 Co2 69.8(3) . . . . ?
O5 W2 O15 Ag9 109.2(3) . . . 2_666 ?
O5 W2 O16 Ag4 66.0(5) . . . . ?
O5 W2 O16 Co2 -72.5(4) . . . . ?
O11 W9 O14 Ag5 -6.4(4) . . . 2_666 ?
O11 W9 O14 Co2 170.0(3) . . . . ?
O35 W7 O30 Ag6 9.4(5) . . . . ?
O35 W7 O30 Co4 170.6(4) . . . . ?
O35 W7 O28 W2 -137.8(10) . . . . ?
O6 W4 O21 W9 117.2(7) . . . . ?
O6 W4 O24 W3 -118.8(7) . . . . ?
O7 W5 O12 W7 -123.5(6) . . . . ?
O7 W5 O25 W2 123.9(7) . . . . ?
O15 W2 O16 Ag4 -33.7(5) . . . . ?
O15 W2 O16 Co2 -172.2(4) . . . . ?
O18 W3 O4 W9 -130.4(10) . . . . ?
O18 W3 O32 W5 174.4(4) . . . . ?
C29 C48 C14 C28 -2.1(18) . . . . ?
C12 P4 C34 C63 116.9(10) . . . . ?
C12 P4 C34 C39 -59.1(11) . . . . ?
C12 P4 C67 C55 -18.8(11) . . . . ?
C12 P4 C67 C13 160.0(9) . . . . ?
C44 P2 C43 C84 52.2(11) . . . . ?
C44 P2 C43 C62 -131.1(13) . . . . ?
C44 P2 C37 C95 46.4(14) . . . . ?
C44 P2 C37 C54 -131.1(13) . . . . ?
C48 P1 C33 C53 65.3(9) . . . . ?
C48 P1 C71 C25 -12.3(13) . . . . ?
C48 P1 C71 C46 169.5(11) . . . . ?
C48 C29 C38 C6 -1.0(18) . . . . ?
C3 C65 C16 C103 0.9(18) . . . . ?
C3 C100 C24 C103 -1(2) . . . . ?
C33 P1 C48 C29 6.5(10) . . . . ?
C33 P1 C48 C14 -179.7(9) . . . . ?
C33 P1 C71 C25 103.1(12) . . . . ?
C33 P1 C71 C46 -75.1(12) . . . . ?
C22 P7 C98 C64 49.6(12) . . . . ?
C22 P7 C98 C97 -130.8(11) . . . . ?
C22 P7 C104 C26 -133.1(10) . . . . ?
C22 P7 C104 C73 42.7(12) . . . . ?
C55 C67 C13 C109 1.8(18) . . . . ?
C55 C32 C87 C109 1(2) . . . . ?
C34 P4 C12 C17 -50.8(8) . . . . ?
C34 P4 C67 C55 -125.6(10) . . . . ?
C34 P4 C67 C13 53.3(10) . . . . ?
C34 C63 C93 C41 2(2) . . . . ?
C34 C39 C91 C41 3(2) . . . . ?
C6 C28 C14 C48 1(2) . . . . ?
C23 P8 C65 C3 -84.8(10) . . . . ?
C23 P8 C65 C16 98.3(11) . . . . ?
C23 P8 C108 C74 146.9(10) . . . . ?
C23 P8 C108 C75 -29.5(12) . . . . ?
C40 P6 C36 C5 150.6(11) . . . . ?
C40 P6 C36 C21 -26.6(13) . . . . ?
C40 P6 C88 C90 -108.7(9) . . . . ?
C40 P6 C88 C56 64.3(11) . . . . ?
C11 P5 C69 C80 38.8(12) . . . . ?
C11 P5 C69 C68 -143.1(13) . . . . ?
C11 P5 C86 C47 58.1(14) . . . . ?
C11 P5 C86 C49 -118.4(11) . . . . ?
C43 P2 C44 C17 170.2(7) . . . . ?
C43 P2 C37 C95 -60.8(14) . . . . ?
C43 P2 C37 C54 121.7(13) . . . . ?
C43 C84 C52 C115 -6(2) . . . . ?
C43 C62 C122 C115 -1(3) . . . . ?
C63 C34 C39 C91 -2.2(19) . . . . ?
C63 C93 C41 C91 -2(2) . . . . ?
C65 P8 C23 C35 -179.2(8) . . . . ?
C65 P8 C108 C74 -105.8(10) . . . . ?
C65 P8 C108 C75 77.8(11) . . . . ?
C65 C3 C100 C24 1.6(19) . . . . ?
C65 C16 C103 C24 -0.7(19) . . . . ?
C67 P4 C12 C17 -157.4(7) . . . . ?
C67 P4 C34 C63 -136.7(10) . . . . ?
C67 P4 C34 C39 47.3(11) . . . . ?
C67 C55 C32 C87 -1(2) . . . . ?
C67 C13 C109 C87 -1.5(19) . . . . ?
C69 P5 C11 C92 162.7(9) . . . . ?
C69 P5 C86 C47 -49.5(14) . . . . ?
C69 P5 C86 C49 133.9(11) . . . . ?
C69 C80 C10 C125 -0.4(19) . . . . ?
C69 C68 C51 C125 3(3) . . . . ?
C71 P1 C48 C29 118.0(9) . . . . ?
C71 P1 C48 C14 -68.2(10) . . . . ?
C71 P1 C33 C53 -46.3(9) . . . . ?
C71 C25 C111 C101 2(3) . . . . ?
C71 C46 C116 C101 1(3) . . . . ?
C38 C29 C48 P1 175.6(9) . . . . ?
C38 C29 C48 C14 2.2(17) . . . . ?
C38 C6 C28 C14 0(2) . . . . ?
C9 P3 C8 C42 -154.8(11) . . . . ?
C9 P3 C8 C85 26.8(13) . . . . ?
C9 P3 C79 C118 -74.8(11) . . . . ?
C9 P3 C79 C119 100.1(10) . . . . ?
C16 C103 C24 C100 1(2) . . . . ?
C25 C71 C46 C116 0(2) . . . . ?
C36 P6 C40 C35 160.3(10) . . . . ?
C36 P6 C88 C90 142.9(9) . . . . ?
C36 P6 C88 C56 -44.1(11) . . . . ?
C36 C5 C66 C94 2(3) . . . . ?
C36 C21 C83 C94 -4(3) . . . . ?
C8 P3 C9 C92 -174.6(8) . . . . ?
C8 P3 C79 C118 36.4(11) . . . . ?
C8 P3 C79 C119 -148.7(10) . . . . ?
C8 C42 C99 C78 1(3) . . . . ?
C80 C69 C68 C51 -4(3) . . . . ?
C80 C10 C125 C51 -1(2) . . . . ?
C47 C86 C49 C27 1(2) . . . . ?
C47 C15 C19 C27 -1(3) . . . . ?
C84 C43 C62 C122 -4(3) . . . . ?
C84 C52 C115 C122 1(3) . . . . ?
C86 P5 C11 C92 56.3(10) . . . . ?
C86 P5 C69 C80 145.3(11) . . . . ?
C86 P5 C69 C68 -36.5(14) . . . . ?
C86 C47 C15 C19 4(3) . . . . ?
C88 P6 C40 C35 48.7(11) . . . . ?
C88 P6 C36 C5 -101.3(12) . . . . ?
C88 P6 C36 C21 81.5(13) . . . . ?
C88 C90 C20 C2 -0.2(18) . . . . ?
C90 C88 C56 C1 0.5(18) . . . . ?
C96 C4 C30 C73 -7(2) . . . . ?
C96 C26 C104 P7 176.7(10) . . . . ?
C96 C26 C104 C73 0.9(19) . . . . ?
C98 P7 C22 C53 60.1(10) . . . . ?
C98 P7 C104 C26 -26.8(11) . . . . ?
C98 P7 C104 C73 149.0(11) . . . . ?
C98 C64 C102 C50 -1(2) . . . . ?
C98 C97 C77 C50 2(3) . . . . ?
C100 C3 C65 P8 -178.3(9) . . . . ?
C100 C3 C65 C16 -1.3(18) . . . . ?
C1 C2 C20 C90 -0.5(19) . . . . ?
C39 C34 C63 C93 -0.3(19) . . . . ?
C39 C91 C41 C93 -1(2) . . . . ?
C32 C55 C67 P4 178.2(10) . . . . ?
C32 C55 C67 C13 -0.6(19) . . . . ?
C32 C87 C109 C13 0(2) . . . . ?
C37 P2 C44 C17 61.6(8) . . . . ?
C37 P2 C43 C84 160.4(10) . . . . ?
C37 P2 C43 C62 -22.8(14) . . . . ?
C37 C95 C112 C59 4(3) . . . . ?
C37 C54 C70 C59 1(3) . . . . ?
C2 C1 C56 C88 -1.3(19) . . . . ?
C10 C125 C51 C68 0(3) . . . . ?
C28 C6 C38 C29 0(2) . . . . ?
C4 C96 C26 C104 -5(2) . . . . ?
C4 C30 C73 C104 2(2) . . . . ?
C5 C36 C21 C83 2(2) . . . . ?
C15 C47 C86 P5 178.9(14) . . . . ?
C15 C47 C86 C49 -5(3) . . . . ?
C19 C27 C49 C86 1.8(19) . . . . ?
C21 C36 C5 C66 -1(2) . . . . ?
C26 C96 C4 C30 8(2) . . . . ?
C26 C104 C73 C30 0(2) . . . . ?
C42 C8 C85 C120 -2(2) . . . . ?
C42 C99 C78 C120 -5(3) . . . . ?
C83 C94 C66 C5 -4(3) . . . . ?
C85 C8 C42 C99 3(3) . . . . ?
C85 C120 C78 C99 6(3) . . . . ?
C62 C43 C84 C52 8(2) . . . . ?
C52 C115 C122 C62 3(4) . . . . ?
C64 C98 C97 C77 0(2) . . . . ?
C64 C102 C50 C77 3(3) . . . . ?
C46 C71 C25 C111 -2(2) . . . . ?
C66 C94 C83 C21 5(3) . . . . ?
C95 C37 C54 C70 0(3) . . . . ?
C95 C112 C59 C70 -3(4) . . . . ?
C54 C37 C95 C112 -3(3) . . . . ?
C54 C70 C59 C112 0(4) . . . . ?
C97 C98 C64 C102 0(2) . . . . ?
C68 C69 C80 C10 3(2) . . . . ?
C102 C50 C77 C97 -3(3) . . . . ?
O1 W1 O9 Ag7 155.8(5) . . . . ?
O1 W1 O9 Co4 3.0(3) . . . . ?
O1 W1 O9 Ag3 163.1(5) . . . . ?
O1 W7 O30 Ag6 -161.7(5) . . . . ?
O1 W7 O30 Co4 -0.5(3) . . . . ?
O1 W7 O28 W2 39.3(10) . . . . ?
O1 Si O29 W4 178.2(3) . . . . ?
O1 Si O29 W6 59.8(4) . . . . ?
O1 Si O29 Co1 -63.0(4) . . . . ?
O1 Si O41 W8 -57.4(4) . . . . ?
O1 Si O41 W5 60.4(4) . . . . ?
O1 Si O41 W3 177.7(3) . . . . ?
O1 Si O22 W9 177.7(3) . . . . ?
O1 Si O22 W2 -60.2(5) . . . . ?
O1 Si O22 Co2 56.3(5) . . . . ?
O19 W1 O9 Ag7 -17.5(5) . . . . ?
O19 W1 O9 Co4 -170.3(3) . . . . ?
O19 W1 O9 Ag3 -10.2(6) . . . . ?
O3 W1 O9 Ag7 176.6(6) . . . . ?
O3 W1 O9 Co4 23.8(10) . . . . ?
O3 W1 O9 Ag3 -176.1(6) . . . . ?
O3 W8 O40 W5 79.3(4) . . . . ?
O4 W9 O14 Ag5 163.7(6) . . . 2_666 ?
O4 W9 O14 Co2 -19.9(10) . . . . ?
O4 W3 O32 W5 -81.0(4) . . . . ?
O37 W8 O3 W1 131.7(10) . . . . ?
O37 W8 O40 W5 -176.6(4) . . . . ?
O8 W8 O3 W1 -29.3(14) . . . . ?
O8 W8 O40 W5 -76.1(4) . . . . ?
O8 W3 O4 W9 26.8(15) . . . . ?
O8 W3 O32 W5 75.1(4) . . . . ?
O12 W5 O25 W2 20.2(7) . . . . ?
O12 W7 O35 Ag1 -22.2(4) . . . 2_666 ?
O12 W7 O30 Ag6 -165.5(7) . . . . ?
O12 W7 O30 Co4 -4.3(12) . . . . ?
O12 W7 O28 W2 -44.5(10) . . . . ?
O13 W6 O23 W8 122.7(7) . . . . ?
O29 W4 O21 W9 -65.5(7) . . . . ?
O29 W4 O24 W3 68.6(7) . . . . ?
O29 W6 O23 W8 -65.3(7) . . . . ?
O29 Si O1 W1 -56.8(5) . . . . ?
O29 Si O1 W7 179.5(4) . . . . ?
O29 Si O1 Co4 62.7(5) . . . . ?
O29 Si O41 W8 61.3(5) . . . . ?
O29 Si O41 W5 179.1(3) . . . . ?
O29 Si O41 W3 -63.6(4) . . . . ?
O29 Si O22 W9 56.8(5) . . . . ?
O29 Si O22 W2 178.8(3) . . . . ?
O29 Si O22 Co2 -64.7(5) . . . . ?
O41 W8 O3 W1 -50.9(10) . . . . ?
O41 W8 O40 W5 -3.0(3) . . . . ?
O41 W5 O12 W7 64.3(6) . . . . ?
O41 W5 O25 W2 -64.1(7) . . . . ?
O41 W3 O4 W9 50.1(10) . . . . ?
O41 W3 O32 W5 2.3(3) . . . . ?
O41 Si O1 W1 60.9(4) . . . . ?
O41 Si O1 W7 -62.8(5) . . . . ?
O41 Si O1 Co4 -179.5(3) . . . . ?
O41 Si O29 W4 59.6(5) . . . . ?
O41 Si O29 W6 -58.7(4) . . . . ?
O41 Si O29 Co1 178.4(3) . . . . ?
O41 Si O22 W9 -61.8(4) . . . . ?
O41 Si O22 W2 60.2(5) . . . . ?
O41 Si O22 Co2 176.8(3) . . . . ?
O32 W5 O12 W7 66.0(11) . . . . ?
O32 W5 O25 W2 -137.5(7) . . . . ?
O32 W3 O4 W9 126.2(10) . . . . ?
O24 W4 O21 W9 17.9(7) . . . . ?
O24 W3 O4 W9 -33.1(10) . . . . ?
O24 W3 O32 W5 5.1(10) . . . . ?
O30 W7 O35 Ag1 159.2(3) . . . 2_666 ?
O30 W7 O28 W2 118.9(10) . . . . ?
O16 W2 O15 Ag9 -155.9(3) . . . 2_666 ?
O22 W9 O14 Ag5 179.1(4) . . . 2_666 ?
O22 W9 O14 Co2 -4.5(3) . . . . ?
O22 W2 O16 Ag4 138.7(5) . . . . ?
O22 W2 O16 Co2 0.2(3) . . . . ?
O22 Si O1 W1 -178.3(3) . . . . ?
O22 Si O1 W7 58.0(5) . . . . ?
O22 Si O1 Co4 -58.7(4) . . . . ?
O22 Si O29 W4 -60.1(5) . . . . ?
O22 Si O29 W6 -178.5(3) . . . . ?
O22 Si O29 Co1 58.7(4) . . . . ?
O22 Si O41 W8 -178.7(3) . . . . ?
O22 Si O41 W5 -60.9(4) . . . . ?
O22 Si O41 W3 56.5(5) . . . . ?
C56 C88 C90 C20 0.2(18) . . . . ?
C56 C1 C2 C20 1(2) . . . . ?
C104 P7 C22 C53 167.5(9) . . . . ?
C104 P7 C98 C64 -54.9(12) . . . . ?
C104 P7 C98 C97 124.7(11) . . . . ?
O23 W8 O3 W1 33.2(10) . . . . ?
O23 W8 O40 W5 -3.6(10) . . . . ?
O25 W5 O12 W7 -20.0(6) . . . . ?
O25 W2 O15 Ag9 22.5(4) . . . 2_666 ?
O25 W2 O16 Ag4 152.0(7) . . . . ?
O25 W2 O16 Co2 13.5(12) . . . . ?
C49 C27 C19 C15 -2(2) . . . . ?
O27 W1 O9 Ag7 82.1(5) . . . . ?
O27 W1 O9 Co4 -70.7(3) . . . . ?
O27 W1 O9 Ag3 89.4(5) . . . . ?
O27 W7 O35 Ag1 -107.0(4) . . . 2_666 ?
O27 W7 O30 Ag6 -89.1(5) . . . . ?
O27 W7 O30 Co4 72.1(4) . . . . ?
O27 W7 O28 W2 10.6(15) . . . . ?
O40 W8 O3 W1 -126.3(10) . . . . ?
O40 W5 O12 W7 137.5(6) . . . . ?
O40 W5 O25 W2 -71.1(11) . . . . ?
O28 W7 O35 Ag1 60.9(4) . . . 2_666 ?
O28 W7 O30 Ag6 113.0(5) . . . . ?
O28 W7 O30 Co4 -85.8(4) . . . . ?
O28 W2 O15 Ag9 -60.3(4) . . . 2_666 ?
O28 W2 O16 Ag4 -137.4(4) . . . . ?
O28 W2 O16 Co2 84.1(4) . . . . ?
C108 P8 C23 C35 -69.5(9) . . . . ?
C108 P8 C65 C3 164.4(9) . . . . ?
C108 P8 C65 C16 -12.6(11) . . . . ?
C108 C74 C58 C114 2(3) . . . . ?
C108 C75 C113 C114 -4(2) . . . . ?
C74 C108 C75 C113 5(2) . . . . ?
C74 C58 C114 C113 -1(3) . . . . ?
C75 C108 C74 C58 -4(2) . . . . ?
C75 C113 C114 C58 2(3) . . . . ?
C111 C101 C116 C46 0(3) . . . . ?
C116 C101 C111 C25 -1(3) . . . . ?
C78 C120 C85 C8 -3(3) . . . . ?
C118 C79 C119 C60 0.0 . . . . ?
C79 P3 C9 C92 -68.2(9) . . . . ?
C79 P3 C8 C42 95.4(12) . . . . ?
C79 P3 C8 C85 -82.9(13) . . . . ?
C79 C118 C81 C121 0.0 . . . . ?
C79 C119 C60 C121 0.0 . . . . ?
C119 C60 C121 C81 0.0 . . . . ?
C60 C121 C81 C118 0.0 . . . . ?
C81 C118 C79 P3 174.8(13) . . . . ?
C81 C118 C79 C119 0.0 . . . . ?
Ag3 S3 C31 C110 -55.0(11) 2_666 . . . ?
Ag3 S3 C31 C45 81.4(17) 2_666 . . . ?
Ag3 P7 C22 C53 -66.4(9) . . . . ?
Ag3 P7 C98 C64 176.0(10) . . . . ?
Ag3 P7 C98 C97 -4.4(12) . . . . ?
Ag3 P7 C104 C26 101.6(10) . . . . ?
Ag3 P7 C104 C73 -82.6(11) . . . . ?
Ag3 O36 C105 O38 136.7(10) . . . . ?
Ag3 O36 C105 C106 -43.5(12) . . . . ?
O26 W1 O9 Ag7 -118.8(5) 2_666 . . . ?
O26 W1 O9 Co4 88.4(3) 2_666 . . . ?
O26 W1 O9 Ag3 -111.5(5) 2_666 . . . ?
O26 W6 O23 W8 18.5(7) 2_666 . . . ?

loop_
_platon_squeeze_void_nr
_platon_squeeze_void_average_x
_platon_squeeze_void_average_y
_platon_squeeze_void_average_z
_platon_squeeze_void_volume
_platon_squeeze_void_count_electrons
_platon_squeeze_void_content
1 -0.001 -0.001 0.501 1360 274 ' '
2 0.141 0.512 0.558 8 -1 ' '
3 0.141 0.754 0.258 7 0 ' '
4 0.269 0.038 0.075 22 0 ' '
5 0.731 0.961 0.925 23 0 ' '
6 0.859 0.246 0.742 8 0 ' '
7 0.859 0.487 0.442 9 -1 ' '
